data_4106026
loop_
_publ_author_name
'Hua Yang'
'Hongxiao Jin'
'Hongyu Zhen'
'Zhimin Wang'
'Ziyang Liu'
'Christine M. Beavers'
'Brandon Q. Mercado'
'Marilyn M. Olmstead'
'Alan L. Balch'

_publ_section_title
;
 Isolation and Crystallographic Identification of Four Isomers of Sm@C90
;
_journal_name_full 'Journal of the American Chemical Society'
_journal_page_first 6299
_journal_page_last 6306
_journal_paper_doi 10.1021/ja111465n
_journal_volume 133
_journal_year 2011
_chemical_formula_moiety 'C90 Sm, C36 H44 N4 Ni, 2(C7 H8)'
_chemical_formula_sum 'C140 H60 N4 Ni Sm'
_chemical_formula_weight 2006.98
_chemical_name_common Sm@C90(C2:45)^.^Ni(OEP)^.^2toluene
_chemical_name_systematic
; 
 ? 
;
_space_group_IT_number 12
_symmetry_cell_setting monoclinic
_symmetry_space_group_name_Hall '-C 2y'
_symmetry_space_group_name_H-M 'C 1 2/m 1'
_atom_sites_solution_hydrogens geom
_atom_sites_solution_primary direct
_atom_sites_solution_secondary difmap
_audit_creation_method SHELXL-97
_cell_angle_alpha 90.00
_cell_angle_beta 95.399(2)
_cell_angle_gamma 90.00
_cell_formula_units_Z 4
_cell_length_a 25.5046(7)
_cell_length_b 15.3357(4)
_cell_length_c 20.6732(6)
_cell_measurement_reflns_used 9804
_cell_measurement_temperature 90(2)
_cell_measurement_theta_max 32.5
_cell_measurement_theta_min 2.8
_cell_volume 8050.1(4)
_computing_cell_refinement 'SAINT (Bruker, 2009)'
_computing_data_collection 'Apex2 (Bruker, 2009)'
_computing_data_reduction 'SAINT (Bruker, 2009)'
_computing_molecular_graphics 'SHELXTL, XP (Sheldrick, 1994)'
_computing_publication_material 'SHELXL97 (Sheldrick, 2008)'
_computing_structure_refinement 'SHELXL97 (Sheldrick, 2008)'
_computing_structure_solution 'SHELXS97 (Sheldrick, 2008)'
_diffrn_ambient_temperature 90(2)
_diffrn_detector_area_resol_mean 8.3
_diffrn_measured_fraction_theta_full 0.999
_diffrn_measured_fraction_theta_max 0.999
_diffrn_measurement_device_type 'Bruker SMART Apex II'
_diffrn_measurement_method \w
_diffrn_radiation_monochromator graphite
_diffrn_radiation_source 'fine-focus sealed tube'
_diffrn_radiation_type MoK\a
_diffrn_radiation_wavelength 0.71073
_diffrn_reflns_av_R_equivalents 0.0255
_diffrn_reflns_av_sigmaI/netI 0.0196
_diffrn_reflns_limit_h_max 35
_diffrn_reflns_limit_h_min -35
_diffrn_reflns_limit_k_max 21
_diffrn_reflns_limit_k_min -21
_diffrn_reflns_limit_l_max 29
_diffrn_reflns_limit_l_min -29
_diffrn_reflns_number 61678
_diffrn_reflns_theta_full 30.03
_diffrn_reflns_theta_max 30.03
_diffrn_reflns_theta_min 2.57
_exptl_absorpt_coefficient_mu 1.028
_exptl_absorpt_correction_T_max 0.829
_exptl_absorpt_correction_T_min 0.696
_exptl_absorpt_correction_type multi-scan
_exptl_absorpt_process_details 'SADABS (Sheldrick, 2008)'
_exptl_crystal_colour black
_exptl_crystal_density_diffrn 1.653
_exptl_crystal_description parallelepiped
_exptl_crystal_F_000 4060
_exptl_crystal_size_max 0.38
_exptl_crystal_size_mid 0.22
_exptl_crystal_size_min 0.19
_refine_diff_density_max 1.330
_refine_diff_density_min -0.684
_refine_diff_density_rms 0.075
_refine_ls_extinction_method none
_refine_ls_goodness_of_fit_ref 1.024
_refine_ls_hydrogen_treatment constr
_refine_ls_matrix_type full
_refine_ls_number_parameters 1192
_refine_ls_number_reflns 12158
_refine_ls_number_restraints 3468
_refine_ls_restrained_S_all 0.958
_refine_ls_R_factor_all 0.0673
_refine_ls_R_factor_gt 0.0526
_refine_ls_shift/su_max 0.001
_refine_ls_shift/su_mean 0.000
_refine_ls_structure_factor_coef Fsqd
_refine_ls_weighting_details 'calc w=1/[\s^2^(Fo^2^)+(0.0774P)^2^+19.5431P] where P=(Fo^2^+2Fc^2^)/3'
_refine_ls_weighting_scheme calc
_refine_ls_wR_factor_gt 0.1375
_refine_ls_wR_factor_ref 0.1520
_reflns_number_gt 9917
_reflns_number_total 12158
_reflns_threshold_expression I>2\s(I)
_cod_data_source_file ja111465n_si_004.cif
_cod_data_source_block mn1902
_cod_original_sg_symbol_H-M 'C 2/m'
_cod_database_code 4106026

loop_
_symmetry_equiv_pos_as_xyz
'x, y, z'
'-x, y, -z'
'x+1/2, y+1/2, z'
'-x+1/2, y+1/2, -z'
'-x, -y, -z'
'x, -y, z'
'-x+1/2, -y+1/2, -z'
'x+1/2, -y+1/2, z'

loop_
_atom_site_label
_atom_site_type_symbol
_atom_site_fract_x
_atom_site_fract_y
_atom_site_fract_z
_atom_site_U_iso_or_equiv
_atom_site_adp_type
_atom_site_occupancy
_atom_site_symmetry_multiplicity
_atom_site_calc_flag
_atom_site_refinement_flags
_atom_site_disorder_assembly
_atom_site_disorder_group
Sm1 Sm 0.32019(3) 0.36831(2) 0.77719(4) 0.0233(3) Uani 0.292(2) 1 d PU . .
Sm2 Sm 0.35976(11) 0.39162(19) 0.8370(2) 0.0468(12) Uani 0.0688(13) 1 d PU . .
Sm3 Sm 0.37442(15) 0.4303(4) 0.86120(16) 0.0516(14) Uani 0.0577(12) 1 d PU . .
Sm4 Sm 0.3003(3) 0.3881(4) 0.7587(3) 0.050 Uiso 0.0375(7) 1 d PU . .
Sm5 Sm 0.3338(5) 0.3738(7) 0.7954(7) 0.050 Uiso 0.0272(16) 1 d PU . .
Sm6 Sm 0.2735(4) 0.4342(6) 0.7297(5) 0.050 Uiso 0.0162(4) 1 d PU . .
C1_1 C 0.3109(3) 0.2672(7) 0.9300(5) 0.053(3) Uani 0.4114(18) 1 d PDU . -1
C2_1 C 0.3283(3) 0.3268(5) 0.9809(3) 0.0486(17) Uani 0.4114(18) 1 d PDU . -1
C3_1 C 0.3778(3) 0.3665(6) 0.9861(4) 0.069(3) Uani 0.4114(18) 1 d PDU . -1
C4_1 C 0.4145(4) 0.3361(7) 0.9424(5) 0.056(3) Uani 0.4114(18) 1 d PDU . -1
C5_1 C 0.3986(3) 0.2724(6) 0.8937(4) 0.052(2) Uani 0.4114(18) 1 d PDU . -1
C6_1 C 0.3469(3) 0.2390(4) 0.8851(3) 0.0510(17) Uani 0.4114(18) 1 d PDU . -1
C7_1 C 0.3260(3) 0.2189(8) 0.8187(4) 0.050(3) Uani 0.4114(18) 1 d PDU . -1
C8_1 C 0.2683(3) 0.2251(4) 0.8000(5) 0.0497(17) Uani 0.4114(18) 1 d PDU . -1
C9_1 C 0.2344(4) 0.2546(6) 0.8485(4) 0.056(2) Uani 0.4114(18) 1 d PDU . -1
C10_1 C 0.2554(3) 0.2727(4) 0.9107(4) 0.0579(19) Uani 0.4114(18) 1 d PDU . -1
C11_1 C 0.2349(4) 0.3398(5) 0.9476(4) 0.070(3) Uani 0.4114(18) 1 d PDU . -1
C12_1 C 0.2807(3) 0.3763(6) 0.9923(4) 0.064(3) Uani 0.4114(18) 1 d PDU . -1
C13_1 C 0.2847(4) 0.4556(5) 1.0127(4) 0.076(3) Uani 0.4114(18) 1 d PDU . -1
C14_1 C 0.3347(3) 0.4911(8) 1.0228(3) 0.071(3) Uani 0.4114(18) 1 d PDU . -1
C15_1 C 0.3816(3) 0.4555(5) 1.0095(3) 0.070(2) Uani 0.4114(18) 1 d PDU . -1
C16_1 C 0.4220(3) 0.5166(6) 0.9865(3) 0.084(3) Uani 0.4114(18) 1 d PDU . -1
C17_1 C 0.4568(2) 0.4822(5) 0.9401(4) 0.063(3) Uani 0.4114(18) 1 d PDU . -1
C18_1 C 0.4525(3) 0.3960(5) 0.9193(4) 0.061(2) Uani 0.4114(18) 1 d PDU . -1
C19_1 C 0.4613(3) 0.3740(5) 0.8549(5) 0.057(2) Uani 0.4114(18) 1 d PDU . -1
C20_1 C 0.4287(4) 0.2925(6) 0.8382(4) 0.066(3) Uani 0.4114(18) 1 d PDU . -1
C21_1 C 0.4080(3) 0.2745(5) 0.7798(4) 0.059(3) Uani 0.4114(18) 1 d PDU . -1
C22_1 C 0.3589(3) 0.2328(4) 0.7710(4) 0.0570(19) Uani 0.4114(18) 1 d PDU . -1
C23_1 C 0.3413(4) 0.2651(6) 0.7028(5) 0.085(4) Uani 0.4114(18) 1 d PDU . -1
C24_1 C 0.2914(4) 0.2654(5) 0.6873(5) 0.083(4) Uani 0.4114(18) 1 d PDU . -1
C25_1 C 0.2523(4) 0.2441(6) 0.7349(5) 0.064(3) Uani 0.4114(18) 1 d PDU . -1
C26_1 C 0.2041(5) 0.2924(9) 0.7167(6) 0.084(4) Uani 0.4114(18) 1 d PDU . -1
C27_1 C 0.1777(6) 0.3313(10) 0.7605(6) 0.065(4) Uani 0.4114(18) 1 d PDU . -1
C28_1 C 0.1883(5) 0.3027(8) 0.8281(6) 0.070(4) Uani 0.4114(18) 1 d PDU . -1
C29_1 C 0.1707(3) 0.3759(6) 0.8649(5) 0.084(3) Uani 0.4114(18) 1 d PDU . -1
C30_1 C 0.1968(4) 0.4019(6) 0.9225(5) 0.083(3) Uani 0.4114(18) 1 d PDU . -1
C31_1 C 0.1993(3) 0.4935(7) 0.9353(4) 0.078(3) Uani 0.4114(18) 1 d PDU . -1
C32_1 C 0.2404(3) 0.5143(7) 0.9812(4) 0.084(4) Uani 0.4114(18) 1 d PDU . -1
C33_1 C 0.2621(4) 0.5918(6) 0.9843(5) 0.064(3) Uani 0.4114(18) 1 d PDU . -1
C34_1 C 0.3179(3) 0.5867(6) 1.0125(3) 0.063(2) Uani 0.4114(18) 1 d PDU . -1
C35_1 C 0.3557(4) 0.6372(7) 0.9986(4) 0.073(3) Uani 0.4114(18) 1 d PDU . -1
C36_1 C 0.4103(3) 0.6065(6) 0.9863(4) 0.070(3) Uani 0.4114(18) 1 d PDU . -1
C37_1 C 0.4314(4) 0.6647(8) 0.9387(6) 0.074(4) Uani 0.4114(18) 1 d PDU . -1
C38_1 C 0.4617(3) 0.6357(5) 0.8942(5) 0.066(3) Uani 0.4114(18) 1 d PDU . -1
C39_1 C 0.4751(2) 0.5430(5) 0.8950(4) 0.065(2) Uani 0.4114(18) 1 d PDU . -1
C40_1 C 0.4782(2) 0.5197(4) 0.8276(5) 0.063(3) Uani 0.4114(18) 1 d PDU . -1
C41_1 C 0.4666(4) 0.4366(5) 0.8054(5) 0.068(3) Uani 0.4114(18) 1 d PDU . -1
C42_1 C 0.4421(8) 0.4252(9) 0.7412(6) 0.072(4) Uani 0.4114(18) 1 d PDU . -1
C43_1 C 0.4196(4) 0.3438(6) 0.7291(5) 0.062(3) Uani 0.4114(18) 1 d PDU . -1
C44_1 C 0.3792(4) 0.3320(5) 0.6849(5) 0.072(3) Uani 0.4114(18) 1 d PDU . -1
C45_1 C 0.3540(4) 0.4004(6) 0.6468(4) 0.075(3) Uani 0.4114(18) 1 d PDU . -1
C46_1 C 0.3015(4) 0.4015(6) 0.6209(3) 0.077(3) Uani 0.4114(18) 1 d PDU . -1
C47_1 C 0.2661(4) 0.3354(7) 0.6423(6) 0.081(4) Uani 0.4114(18) 1 d PDU . -1
C48_1 C 0.2145(3) 0.3438(5) 0.6591(4) 0.0575(19) Uani 0.4114(18) 1 d PDU . -1
C49_1 C 0.1886(4) 0.4244(6) 0.6516(4) 0.071(3) Uani 0.4114(18) 1 d PDU . -1
C50_1 C 0.1539(4) 0.4595(7) 0.6957(5) 0.050(2) Uani 0.4114(18) 1 d PDU . -1
C51_1 C 0.1488(6) 0.4076(8) 0.7509(5) 0.067(3) Uani 0.4114(18) 1 d PDU . -1
C52_1 C 0.1468(4) 0.4402(5) 0.8169(5) 0.066(3) Uani 0.4114(18) 1 d PDU . -1
C53_1 C 0.1521(5) 0.5270(5) 0.8268(5) 0.079(4) Uani 0.4114(18) 1 d PDU . -1
C54_1 C 0.1798(3) 0.5603(5) 0.8876(4) 0.0600(19) Uani 0.4114(18) 1 d PDU . -1
C55_1 C 0.2068(3) 0.6427(4) 0.8894(3) 0.0501(16) Uani 0.4114(18) 1 d PDU . -1
C56_1 C 0.2515(3) 0.6594(5) 0.9376(3) 0.054(2) Uani 0.4114(18) 1 d PDU . -1
C57_1 C 0.2901(4) 0.7218(7) 0.9271(5) 0.057(3) Uani 0.4114(18) 1 d PDU . -1
C58_1 C 0.3453(3) 0.7140(5) 0.9541(4) 0.061(2) Uani 0.4114(18) 1 d PDU . -1
C59_1 C 0.3898(3) 0.7301(6) 0.9212(4) 0.066(3) Uani 0.4114(18) 1 d PDU . -1
C60_1 C 0.3845(3) 0.7649(4) 0.8574(5) 0.061(2) Uani 0.4114(18) 1 d PDU . -1
C61_1 C 0.4194(4) 0.7312(6) 0.8116(4) 0.064(3) Uani 0.4114(18) 1 d PDU . -1
C62_1 C 0.4558(3) 0.6646(6) 0.8296(5) 0.061(2) Uani 0.4114(18) 1 d PDU . -1
C63_1 C 0.4638(4) 0.5951(5) 0.7837(4) 0.056(2) Uani 0.4114(18) 1 d PDU . -1
C64_1 C 0.4352(7) 0.5860(9) 0.7262(6) 0.055(3) Uani 0.4114(18) 1 d PDU . -1
C65_1 C 0.4210(2) 0.4978(11) 0.7004(3) 0.0576(17) Uani 0.823(4) 2 d SPDU . -1
C66_1 C 0.3773(3) 0.4867(6) 0.6533(3) 0.074(3) Uani 0.4114(18) 1 d PDU . -1
C67_1 C 0.3468(3) 0.5672(5) 0.6296(4) 0.057(2) Uani 0.4114(18) 1 d PDU . -1
C68_1 C 0.2938(3) 0.5554(6) 0.6055(4) 0.079(3) Uani 0.4114(18) 1 d PDU . -1
C69_1 C 0.2674(4) 0.4740(4) 0.6029(3) 0.064(3) Uani 0.4114(18) 1 d PDU . -1
C70_1 C 0.2154(3) 0.4872(7) 0.6160(3) 0.061(3) Uani 0.4114(18) 1 d PDU . -1
C71_1 C 0.2086(4) 0.5783(6) 0.6253(3) 0.074(3) Uani 0.4114(18) 1 d PDU . -1
C72_1 C 0.1754(3) 0.6071(5) 0.6719(4) 0.059(2) Uani 0.4114(18) 1 d PDU . -1
C73_1 C 0.1498(5) 0.5508(7) 0.7137(4) 0.052(2) Uani 0.4114(18) 1 d PDU . -1
C74_1 C 0.1498(6) 0.5862(7) 0.7756(5) 0.062(3) Uani 0.4114(18) 1 d PDU . -1
C75_1 C 0.1719(6) 0.6749(9) 0.7733(5) 0.051(3) Uani 0.4114(18) 1 d PDU . -1
C76_1 C 0.2028(4) 0.6969(7) 0.8279(4) 0.048(2) Uani 0.4114(18) 1 d PDU . -1
C77_1 C 0.2431(3) 0.7575(5) 0.8212(4) 0.046(3) Uani 0.4114(18) 1 d PDU . -1
C78_1 C 0.2875(3) 0.7703(4) 0.8672(3) 0.0509(16) Uani 0.4114(18) 1 d PDU . -1
C79_1 C 0.3318(3) 0.7925(8) 0.8355(4) 0.053(3) Uani 0.4114(18) 1 d PDU . -1
C80_1 C 0.3151(2) 0.7969(4) 0.7674(4) 0.0528(17) Uani 0.4114(18) 1 d PDU . -1
C81_1 C 0.3472(3) 0.7655(5) 0.7197(4) 0.058(2) Uani 0.4114(18) 1 d PDU . -1
C82_1 C 0.3980(3) 0.7327(5) 0.7428(4) 0.058(2) Uani 0.4114(18) 1 d PDU . -1
C83_1 C 0.4049(5) 0.6583(7) 0.7053(6) 0.066(3) Uani 0.4114(18) 1 d PDU . -1
C84_1 C 0.3617(3) 0.6468(5) 0.6536(4) 0.049(2) Uani 0.4114(18) 1 d PDU . -1
C85_1 C 0.3229(3) 0.7148(4) 0.6661(3) 0.058(2) Uani 0.4114(18) 1 d PDU . -1
C86_1 C 0.2700(3) 0.6982(5) 0.6526(6) 0.060(3) Uani 0.4114(18) 1 d PDU . -1
C87_1 C 0.2562(4) 0.6242(5) 0.6195(3) 0.056(2) Uani 0.4114(18) 1 d PDU . -1
C88_1 C 0.1931(4) 0.6827(7) 0.7084(5) 0.066(3) Uani 0.4114(18) 1 d PDU . -1
C89_1 C 0.2383(4) 0.7308(5) 0.7028(3) 0.057(2) Uani 0.4114(18) 1 d PDU . -1
C90_1 C 0.2604(3) 0.7754(6) 0.7561(5) 0.046(2) Uani 0.4114(18) 1 d PDU . -1
C1_2 C 0.2920(4) 0.7521(5) 0.9086(4) 0.058(8) Uiso 0.0886(18) 1 d PGDU . -4
C2_2 C 0.2379(4) 0.7380(5) 0.8876(5) 0.058(7) Uiso 0.0886(18) 1 d PGDU . -4
C3_2 C 0.2181(3) 0.7411(5) 0.8224(5) 0.049(8) Uiso 0.0886(18) 1 d PGDU . -4
C4_2 C 0.2535(4) 0.7748(4) 0.7783(5) 0.042(8) Uiso 0.0886(18) 1 d PGDU . -4
C5_2 C 0.3071(4) 0.7921(4) 0.8003(5) 0.041(6) Uiso 0.0886(18) 1 d PGDU . -4
C6_2 C 0.3296(4) 0.7797(5) 0.8647(5) 0.055(9) Uiso 0.0886(18) 1 d PGDU . -4
C7_2 C 0.3844(4) 0.7515(5) 0.8733(5) 0.056(8) Uiso 0.0886(18) 1 d PGDU . -4
C8_2 C 0.4011(4) 0.6987(6) 0.9326(4) 0.044(7) Uiso 0.0886(18) 1 d PGDU . -4
C9_2 C 0.3618(4) 0.6742(7) 0.9762(4) 0.048(7) Uiso 0.0886(18) 1 d PGDU . -4
C10_2 C 0.3109(4) 0.7024(6) 0.9644(4) 0.059(8) Uiso 0.0886(18) 1 d PGDU . -4
C11_2 C 0.2697(4) 0.6482(7) 0.9816(4) 0.071(9) Uiso 0.0886(18) 1 d PGDU . -4
C12_2 C 0.2233(4) 0.6704(6) 0.9326(4) 0.080(11) Uiso 0.0886(18) 1 d PGDU . -4
C13_2 C 0.1862(3) 0.6176(6) 0.9129(4) 0.077(11) Uiso 0.0886(18) 1 d PGDU . -4
C14_2 C 0.1637(3) 0.6283(6) 0.8504(5) 0.069(8) Uiso 0.0886(18) 1 d PGDU . -4
C15_2 C 0.1768(3) 0.6809(5) 0.8009(5) 0.051(8) Uiso 0.0886(18) 1 d PGDU . -4
C16_2 C 0.1715(3) 0.6487(6) 0.7324(4) 0.065(7) Uiso 0.0886(18) 1 d PGDU . -4
C17_2 C 0.2100(3) 0.6804(5) 0.6901(4) 0.060(9) Uiso 0.0886(18) 1 d PGDU . -4
C18_2 C 0.2464(3) 0.7401(5) 0.7140(5) 0.063(9) Uiso 0.0886(18) 1 d PGDU . -4
C19_2 C 0.2963(3) 0.7381(5) 0.6895(4) 0.052(8) Uiso 0.0886(18) 1 d PGDU . -4
C20_2 C 0.3356(4) 0.7731(5) 0.7433(5) 0.047(7) Uiso 0.0886(18) 1 d PGDU . -4
C21_2 C 0.3839(3) 0.7471(5) 0.7545(5) 0.070(10) Uiso 0.0886(18) 1 d PGDU . -4
C22_2 C 0.4093(3) 0.7418(5) 0.8170(5) 0.054(8) Uiso 0.0886(18) 1 d PGDU . -4
C23_2 C 0.4521(3) 0.6715(6) 0.8106(5) 0.036(6) Uiso 0.0886(18) 1 d PGDU . -4
C24_2 C 0.4678(3) 0.6292(7) 0.8647(5) 0.050(9) Uiso 0.0886(18) 1 d PGDU . -4
C25_2 C 0.4439(3) 0.6402(7) 0.9288(4) 0.069(10) Uiso 0.0886(18) 1 d PGDU . -4
C26_2 C 0.4481(3) 0.5585(7) 0.9650(4) 0.057(7) Uiso 0.0886(18) 1 d PGDU . -4
C27_2 C 0.4105(4) 0.5276(7) 0.9975(3) 0.074(9) Uiso 0.0886(18) 1 d PGDU . -4
C28_2 C 0.3677(4) 0.5901(7) 1.0042(3) 0.053(7) Uiso 0.0886(18) 1 d PGDU . -4
C29_2 C 0.3252(4) 0.5321(7) 1.0195(3) 0.064(9) Uiso 0.0886(18) 1 d PGDU . -4
C30_2 C 0.2741(4) 0.5588(7) 1.0004(3) 0.081(9) Uiso 0.0886(18) 1 d PGDU . -4
C31_2 C 0.2383(4) 0.4930(7) 0.9749(3) 0.088(9) Uiso 0.0886(18) 1 d PGDU . -4
C32_2 C 0.1954(3) 0.5230(7) 0.9359(4) 0.085(10) Uiso 0.0886(18) 1 d PGDU . -4
C33_2 C 0.1685(3) 0.4751(6) 0.8918(4) 0.071(7) Uiso 0.0886(18) 1 d PGDU . -4
C34_2 C 0.1455(3) 0.5329(6) 0.8393(4) 0.062(8) Uiso 0.0886(18) 1 d PGDU . -4
C35_2 C 0.1376(2) 0.5113(6) 0.7784(4) 0.059(6) Uiso 0.0886(18) 1 d PGDU . -4
C36_2 C 0.1485(2) 0.5658(6) 0.7199(4) 0.069(10) Uiso 0.0886(18) 1 d PGDU . -4
C37_2 C 0.1655(3) 0.5142(6) 0.6660(4) 0.045(5) Uiso 0.0886(18) 1 d PGDU . -4
C38_2 C 0.2018(3) 0.5350(6) 0.6272(3) 0.049(8) Uiso 0.0886(18) 1 d PGDU . -4
C39_2 C 0.2229(3) 0.6231(6) 0.6400(4) 0.059(8) Uiso 0.0886(18) 1 d PGDU . -4
C40_2 C 0.2767(3) 0.6144(6) 0.6232(3) 0.029(6) Uiso 0.0886(18) 1 d PGDU . -4
C41_2 C 0.3157(3) 0.6675(6) 0.6534(4) 0.045(6) Uiso 0.0886(18) 1 d PGDU . -4
C42_2 C 0.3674(3) 0.6327(6) 0.6651(4) 0.063(9) Uiso 0.0886(18) 1 d PGDU . -4
C43_2 C 0.4028(3) 0.6737(6) 0.7107(4) 0.066(9) Uiso 0.0886(18) 1 d PGDU . -4
C44_2 C 0.4413(3) 0.6325(6) 0.7448(4) 0.038(6) Uiso 0.0886(18) 1 d PGDU . -4
C45_2 C 0.4541(2) 0.5407(7) 0.7472(4) 0.068(9) Uiso 0.0886(18) 1 d PGDU . -4
C46_2 C 0.4765(2) 0.4900(7) 0.7990(5) 0.062(8) Uiso 0.0886(18) 1 d PGDU . -4
C47_2 C 0.4836(2) 0.5329(7) 0.8628(5) 0.054(8) Uiso 0.0886(18) 1 d PGDU . -4
C48_2 C 0.4737(3) 0.4973(7) 0.9224(5) 0.058(7) Uiso 0.177(4) 2 d SPGDU . -4
C49_2 C 0.4596(3) 0.4086(7) 0.9275(5) 0.072(9) Uiso 0.0886(18) 1 d PGDU . -4
C50_2 C 0.4213(4) 0.3742(7) 0.9698(4) 0.071(9) Uiso 0.0886(18) 1 d PGDU . -4
C51_2 C 0.3983(4) 0.4410(7) 1.0043(3) 0.065(9) Uiso 0.0886(18) 1 d PGDU . -4
C52_2 C 0.3430(4) 0.4391(7) 1.0148(3) 0.054(7) Uiso 0.0886(18) 1 d PGDU . -4
C53_2 C 0.3099(4) 0.3774(7) 0.9888(3) 0.058(7) Uiso 0.0886(18) 1 d PGDU . -4
C54_2 C 0.2548(4) 0.4028(6) 0.9645(3) 0.060(8) Uiso 0.0886(18) 1 d PGDU . -4
C55_2 C 0.2290(3) 0.3514(6) 0.9118(4) 0.058(8) Uiso 0.0886(18) 1 d PGDU . -4
C56_2 C 0.1847(3) 0.3916(6) 0.8712(4) 0.052(7) Uiso 0.0886(18) 1 d PGDU . -4
C57_2 C 0.1699(3) 0.3642(6) 0.8074(4) 0.051(6) Uiso 0.0886(18) 1 d PGDU . -4
C58_2 C 0.1482(3) 0.4202(6) 0.7539(4) 0.062(9) Uiso 0.0886(18) 1 d PGDU . -4
C59_2 C 0.1621(3) 0.4240(6) 0.6904(4) 0.046(7) Uiso 0.0886(18) 1 d PGDU . -4
C60_2 C 0.1977(3) 0.3604(6) 0.6706(4) 0.034(6) Uiso 0.0886(18) 1 d PGDU . -4
C61_2 C 0.2367(4) 0.3894(6) 0.6263(3) 0.051(7) Uiso 0.0886(18) 1 d PGDU . -4
C62_2 C 0.2404(3) 0.4784(6) 0.6089(3) 0.045(8) Uiso 0.0886(18) 1 d PGDU . -4
C63_2 C 0.2913(3) 0.5217(6) 0.6077(3) 0.069(10) Uiso 0.0886(18) 1 d PGDU . -4
C64_2 C 0.3371(3) 0.4833(6) 0.6259(3) 0.070(7) Uiso 0.0886(18) 1 d PGDU . -4
C65_2 C 0.3794(3) 0.5405(6) 0.6579(3) 0.071(9) Uiso 0.0886(18) 1 d PGDU . -4
C66_2 C 0.4207(3) 0.4936(6) 0.6961(4) 0.087(9) Uiso 0.0886(18) 1 d PGDU . -4
C67_2 C 0.4190(3) 0.3934(6) 0.7027(4) 0.072(8) Uiso 0.0886(18) 1 d PGDU . -4
C68_2 C 0.4445(3) 0.3532(6) 0.7586(5) 0.067(8) Uiso 0.0886(18) 1 d PGDU . -4
C69_2 C 0.4716(3) 0.3976(7) 0.8127(5) 0.057(8) Uiso 0.0886(18) 1 d PGDU . -4
C70_2 C 0.4630(3) 0.3568(7) 0.8710(5) 0.070(10) Uiso 0.0886(18) 1 d PGDU . -4
C71_2 C 0.4315(3) 0.2822(6) 0.8518(5) 0.063(8) Uiso 0.0886(18) 1 d PGDU . -4
C72_2 C 0.3956(4) 0.2579(6) 0.8959(5) 0.052(8) Uiso 0.0886(18) 1 d PGDU . -4
C73_2 C 0.3834(4) 0.3056(6) 0.9516(4) 0.057(7) Uiso 0.0886(18) 1 d PGDU . -4
C74_2 C 0.3297(4) 0.3048(6) 0.9601(4) 0.044(8) Uiso 0.0886(18) 1 d PGDU . -4
C75_2 C 0.3054(4) 0.2490(5) 0.9078(4) 0.050(8) Uiso 0.0886(18) 1 d PGDU . -4
C76_2 C 0.2556(4) 0.2709(5) 0.8840(4) 0.062(8) Uiso 0.0886(18) 1 d PGDU . -4
C77_2 C 0.2408(4) 0.2503(5) 0.8184(4) 0.047(10) Uiso 0.0886(18) 1 d PGDU . -4
C78_2 C 0.1995(3) 0.2937(5) 0.7801(4) 0.040(5) Uiso 0.0886(18) 1 d PGDU . -4
C79_2 C 0.2113(3) 0.2902(5) 0.7153(4) 0.058(8) Uiso 0.0886(18) 1 d PGDU . -4
C80_2 C 0.2601(4) 0.2432(5) 0.7137(4) 0.065(9) Uiso 0.0886(18) 1 d PGDU . -4
C81_2 C 0.2978(4) 0.2691(5) 0.6727(4) 0.080(10) Uiso 0.0886(18) 1 d PGDU . -4
C82_2 C 0.2879(4) 0.3432(6) 0.6318(3) 0.043(6) Uiso 0.0886(18) 1 d PGDU . -4
C83_2 C 0.3346(4) 0.3922(6) 0.6320(3) 0.059(9) Uiso 0.0886(18) 1 d PGDU . -4
C84_2 C 0.3790(4) 0.3486(6) 0.6704(4) 0.074(10) Uiso 0.0886(18) 1 d PGDU . -4
C85_2 C 0.3520(4) 0.2710(5) 0.6965(5) 0.087(9) Uiso 0.0886(18) 1 d PGDU . -4
C86_2 C 0.3723(4) 0.2414(5) 0.7562(5) 0.075(10) Uiso 0.0886(18) 1 d PGDU . -4
C87_2 C 0.4178(3) 0.2762(6) 0.7843(5) 0.052(8) Uiso 0.0886(18) 1 d PGDU . -4
C88_2 C 0.3478(4) 0.2254(5) 0.8645(5) 0.048(8) Uiso 0.0886(18) 1 d PGDU . -4
C89_2 C 0.3323(4) 0.2148(4) 0.7994(5) 0.042(8) Uiso 0.0886(18) 1 d PGDU . -4
C90_2 C 0.2804(4) 0.2162(4) 0.7768(5) 0.053(8) Uiso 0.0886(18) 1 d PGDU . -4
Ni1 Ni 0.482053(11) 0.5000 0.580588(14) 0.01652(8) Uani 1 2 d S . .
N1 N 0.53897(8) 0.5000 0.65096(9) 0.0196(4) Uani 1 2 d SU . .
N2 N 0.48107(5) 0.37210(10) 0.58183(7) 0.0191(3) Uani 1 1 d U . .
N3 N 0.42362(8) 0.5000 0.51199(9) 0.0180(4) Uani 1 2 d SU . .
C95 C 0.60218(7) 0.45561(13) 0.73348(8) 0.0250(4) Uani 1 1 d U . .
C96 C 0.56315(6) 0.42903(12) 0.68189(8) 0.0220(3) Uani 1 1 d U . .
C97 C 0.55183(7) 0.34311(13) 0.66736(8) 0.0231(3) Uani 1 1 d U . .
H97 H 0.5720 0.2994 0.6908 0.028 Uiso 1 1 calc R . .
C98 C 0.51288(7) 0.31674(12) 0.62077(8) 0.0215(3) Uani 1 1 d U . .
C99 C 0.49985(7) 0.22645(12) 0.60746(9) 0.0256(3) Uani 1 1 d U . .
C100 C 0.45952(7) 0.22667(12) 0.55932(9) 0.0255(3) Uani 1 1 d U . .
C101 C 0.44852(6) 0.31689(11) 0.54388(8) 0.0208(3) Uani 1 1 d U . .
C102 C 0.40955(7) 0.34333(12) 0.49714(8) 0.0214(3) Uani 1 1 d U . .
H102 H 0.3898 0.2996 0.4730 0.026 Uiso 1 1 calc R . .
C103 C 0.39759(6) 0.42918(11) 0.48340(8) 0.0193(3) Uani 1 1 d U . .
C104 C 0.35452(6) 0.45566(12) 0.43685(8) 0.0203(3) Uani 1 1 d U . .
C105 C 0.63342(8) 0.39501(15) 0.77903(9) 0.0306(4) Uani 1 1 d U . .
H10A H 0.6644 0.4266 0.7999 0.037 Uiso 1 1 calc R . .
H10B H 0.6466 0.3461 0.7538 0.037 Uiso 1 1 calc R . .
C106 C 0.60145(9) 0.35797(17) 0.83210(10) 0.0373(5) Uani 1 1 d U . .
H10C H 0.6243 0.3213 0.8617 0.056 Uiso 1 1 calc R . .
H10D H 0.5722 0.3229 0.8120 0.056 Uiso 1 1 calc R . .
H10E H 0.5875 0.4061 0.8566 0.056 Uiso 1 1 calc R . .
C107 C 0.52616(8) 0.14975(14) 0.64268(11) 0.0324(4) Uani 1 1 d U . .
H10F H 0.5647 0.1598 0.6481 0.039 Uiso 1 1 calc R . .
H10G H 0.5196 0.0967 0.6158 0.039 Uiso 1 1 calc R . .
C108 C 0.50670(11) 0.13430(18) 0.70919(13) 0.0472(6) Uani 1 1 d U . .
H10H H 0.5255 0.0846 0.7302 0.071 Uiso 1 1 calc R . .
H10I H 0.4688 0.1220 0.7040 0.071 Uiso 1 1 calc R . .
H10J H 0.5133 0.1865 0.7361 0.071 Uiso 1 1 calc R . .
C109 C 0.43009(8) 0.15045(13) 0.52724(11) 0.0322(4) Uani 1 1 d U . .
H10K H 0.4510 0.0967 0.5362 0.039 Uiso 1 1 calc R . .
H10L H 0.4263 0.1596 0.4796 0.039 Uiso 1 1 calc R . .
C110 C 0.37539(10) 0.13784(17) 0.55080(14) 0.0453(6) Uani 1 1 d U . .
H11A H 0.3585 0.0866 0.5295 0.068 Uiso 1 1 calc R . .
H11B H 0.3538 0.1896 0.5400 0.068 Uiso 1 1 calc R . .
H11C H 0.3789 0.1292 0.5980 0.068 Uiso 1 1 calc R . .
C111 C 0.31588(7) 0.39477(13) 0.40148(9) 0.0249(3) Uani 1 1 d U . .
H11D H 0.3348 0.3428 0.3873 0.030 Uiso 1 1 calc R . .
H11E H 0.2992 0.4241 0.3622 0.030 Uiso 1 1 calc R . .
C112 C 0.27309(8) 0.36585(16) 0.44429(10) 0.0345(4) Uani 1 1 d U . .
H11F H 0.2474 0.3291 0.4188 0.052 Uiso 1 1 calc R . .
H11G H 0.2553 0.4173 0.4599 0.052 Uiso 1 1 calc R . .
H11H H 0.2893 0.3326 0.4815 0.052 Uiso 1 1 calc R . .
C113 C 0.04421(12) 0.5497(2) 0.92546(14) 0.0467(12) Uani 0.50 1 d PGU A -1
C114 C 0.02053(13) 0.4951(3) 0.87750(12) 0.0637(16) Uani 0.50 1 d PGU A -1
H114 H 0.0026 0.5195 0.8394 0.076 Uiso 0.50 1 d PG A -1
C115 C 0.02314(19) 0.4049(3) 0.88531(17) 0.075(2) Uani 0.50 1 d PGU A -1
H115 H 0.0070 0.3676 0.8525 0.090 Uiso 0.50 1 d PG A -1
C116 C 0.0494(2) 0.3693(2) 0.9411(2) 0.0621(19) Uani 0.50 1 d PGU A -1
H116 H 0.0512 0.3076 0.9465 0.074 Uiso 0.50 1 d PG A -1
C117 C 0.07311(16) 0.4238(2) 0.98908(16) 0.0541(14) Uani 0.50 1 d PGU A -1
H117 H 0.0911 0.3994 1.0272 0.065 Uiso 0.50 1 d PG A -1
C118 C 0.07049(12) 0.5140(2) 0.98127(13) 0.0466(16) Uani 0.50 1 d PGU A -1
H118 H 0.0867 0.5513 1.0141 0.056 Uiso 0.50 1 d PG A -1
C119 C 0.0377(2) 0.6506(2) 0.9191(3) 0.063(2) Uani 0.50 1 d PGU A -1
H11I H 0.0081 0.6695 0.9427 0.094 Uiso 0.50 1 calc PR A -1
H11J H 0.0308 0.6662 0.8731 0.094 Uiso 0.50 1 calc PR A -1
H11K H 0.0701 0.6793 0.9374 0.094 Uiso 0.50 1 calc PR A -1
C120 C 0.3128 0.0047 0.8093 0.061 Uiso 0.25 1 d PU B -2
C121 C 0.2865 0.0075 0.7474 0.053 Uiso 0.25 1 d PU B -2
H121 H 0.2492 0.0125 0.7421 0.063 Uiso 0.25 1 d P C -2
C122 C 0.3146 0.0031 0.6932 0.051 Uiso 0.25 1 d PU B -2
H122 H 0.2967 0.0050 0.6509 0.061 Uiso 0.25 1 d P D -2
C123 C 0.3692 -0.0042 0.7010 0.047 Uiso 0.25 1 d PU B -2
H123 H 0.3884 -0.0072 0.6640 0.056 Uiso 0.25 1 d P E -2
C124 C 0.3955 -0.0070 0.7630 0.046 Uiso 0.25 1 d PU B -2
H124 H 0.4327 -0.0120 0.7683 0.055 Uiso 0.25 1 d P F -2
C125 C 0.3673 -0.0026 0.8171 0.040 Uiso 0.25 1 d PU B -2
H125 H 0.3853 -0.0046 0.8595 0.048 Uiso 0.25 1 d P G -2
C126 C 0.2827 -0.0102 0.8715 0.060 Uiso 0.25 1 d PU B -2
H12A H 0.3079 -0.0101 0.9103 0.090 Uiso 0.25 1 d P H -2
H12B H 0.2644 -0.0666 0.8681 0.090 Uiso 0.25 1 d P I -2
H12C H 0.2570 0.0368 0.8749 0.090 Uiso 0.25 1 d P J -2
C127 C 0.3240 0.0003 0.7478 0.033 Uiso 0.25 1 d PU K -3
C128 C 0.3723 -0.0027 0.7850 0.032 Uiso 0.25 1 d PU K -3
H128 H 0.4040 -0.0036 0.7644 0.039 Uiso 0.25 1 d P L -3
C129 C 0.3742 -0.0043 0.8524 0.032 Uiso 0.25 1 d PU K -3
H129 H 0.4071 -0.0064 0.8778 0.038 Uiso 0.25 1 d P M -3
C130 C 0.3278 -0.0030 0.8825 0.033 Uiso 0.25 1 d PU K -3
H130 H 0.3290 -0.0041 0.9286 0.040 Uiso 0.25 1 d P N -3
C131 C 0.2795 0.0000 0.8453 0.033 Uiso 0.25 1 d PU K -3
H131 H 0.2478 0.0009 0.8659 0.040 Uiso 0.25 1 d P O -3
C132 C 0.2777 0.0016 0.7779 0.031 Uiso 0.25 1 d PU K -3
H132 H 0.2447 0.0037 0.7525 0.038 Uiso 0.25 1 d P P -3
C133 C 0.3221 0.0092 0.6726 0.036 Uiso 0.25 1 d PU K -3
H13A H 0.2853 0.0104 0.6540 0.054 Uiso 0.25 1 d P Q -3
H13B H 0.3402 -0.0406 0.6550 0.054 Uiso 0.25 1 d P R -3
H13C H 0.3395 0.0636 0.6617 0.054 Uiso 0.25 1 d P S -3

loop_
_atom_site_aniso_label
_atom_site_aniso_U_11
_atom_site_aniso_U_22
_atom_site_aniso_U_33
_atom_site_aniso_U_23
_atom_site_aniso_U_13
_atom_site_aniso_U_12
Sm1 0.0269(4) 0.0142(2) 0.0304(4) -0.00506(14) 0.0113(3) -0.00167(15)
Sm2 0.0412(13) 0.0275(13) 0.071(2) 0.0141(13) 0.0034(13) 0.0098(10)
Sm3 0.0489(16) 0.056(3) 0.0471(15) 0.0075(15) -0.0116(12) 0.0219(16)
C1_1 0.072(7) 0.037(4) 0.053(5) 0.027(4) 0.016(5) -0.001(5)
C2_1 0.079(5) 0.042(4) 0.026(3) 0.020(3) 0.009(3) 0.009(4)
C3_1 0.080(7) 0.099(7) 0.025(4) 0.021(4) -0.009(4) 0.037(6)
C4_1 0.045(6) 0.063(5) 0.056(5) 0.021(4) -0.016(4) 0.016(4)
C5_1 0.069(5) 0.042(4) 0.047(4) 0.024(4) 0.006(4) 0.029(4)
C6_1 0.083(5) 0.026(3) 0.045(4) 0.018(3) 0.011(4) 0.016(3)
C7_1 0.085(6) 0.022(5) 0.043(4) 0.004(4) 0.010(4) 0.005(4)
C8_1 0.068(5) 0.021(3) 0.061(5) -0.004(3) 0.015(4) -0.010(3)
C9_1 0.065(5) 0.038(4) 0.067(6) 0.003(4) 0.016(5) -0.028(4)
C10_1 0.075(5) 0.040(4) 0.063(5) 0.012(3) 0.026(4) -0.022(4)
C11_1 0.080(7) 0.060(5) 0.077(6) 0.034(4) 0.053(5) -0.002(5)
C12_1 0.083(7) 0.070(6) 0.046(4) 0.016(4) 0.046(5) 0.007(5)
C13_1 0.105(7) 0.082(6) 0.043(4) 0.023(4) 0.025(4) 0.026(5)
C14_1 0.084(4) 0.107(8) 0.020(2) 0.026(6) -0.003(2) 0.005(9)
C15_1 0.081(5) 0.110(6) 0.016(2) -0.003(3) -0.015(3) 0.015(5)
C16_1 0.068(4) 0.129(10) 0.048(3) -0.008(6) -0.038(3) 0.012(6)
C17_1 0.034(3) 0.078(9) 0.069(4) 0.002(4) -0.028(3) -0.008(4)
C18_1 0.037(4) 0.068(6) 0.074(6) 0.012(5) -0.020(4) 0.019(4)
C19_1 0.034(3) 0.064(6) 0.075(6) 0.011(5) 0.014(4) 0.034(4)
C20_1 0.069(6) 0.060(6) 0.071(6) 0.018(5) 0.022(5) 0.046(5)
C21_1 0.067(6) 0.043(4) 0.073(6) 0.000(5) 0.036(5) 0.032(4)
C22_1 0.074(5) 0.017(2) 0.083(5) -0.006(3) 0.021(4) 0.018(3)
C23_1 0.141(10) 0.034(5) 0.083(7) -0.019(5) 0.027(7) 0.024(6)
C24_1 0.120(8) 0.039(4) 0.089(7) -0.052(5) 0.009(6) -0.007(5)
C25_1 0.091(6) 0.026(5) 0.069(7) -0.016(5) -0.021(6) -0.019(4)
C26_1 0.112(9) 0.047(6) 0.086(9) -0.016(5) -0.020(8) -0.034(6)
C27_1 0.034(5) 0.072(7) 0.088(8) 0.021(6) 0.000(6) -0.034(4)
C28_1 0.057(7) 0.050(6) 0.109(8) -0.011(5) 0.033(5) -0.025(5)
C29_1 0.048(4) 0.076(6) 0.135(8) 0.001(6) 0.042(5) -0.030(5)
C30_1 0.080(6) 0.066(5) 0.113(7) 0.015(6) 0.059(6) -0.004(5)
C31_1 0.095(5) 0.057(4) 0.095(5) 0.016(8) 0.079(4) 0.017(7)
C32_1 0.088(5) 0.109(9) 0.064(4) 0.021(6) 0.055(4) 0.040(7)
C33_1 0.086(7) 0.067(6) 0.042(4) 0.018(4) 0.024(4) 0.015(5)
C34_1 0.074(5) 0.088(6) 0.028(3) -0.012(4) 0.006(3) 0.012(5)
C35_1 0.091(8) 0.091(7) 0.033(5) -0.028(4) -0.006(5) 0.023(6)
C36_1 0.056(4) 0.099(6) 0.046(4) -0.029(4) -0.036(4) -0.005(5)
C37_1 0.044(6) 0.092(7) 0.081(7) -0.046(6) -0.023(5) -0.023(5)
C38_1 0.027(3) 0.077(6) 0.090(8) -0.018(6) -0.010(4) -0.025(4)
C39_1 0.015(2) 0.076(5) 0.098(6) 0.001(5) -0.020(3) -0.008(3)
C40_1 0.016(2) 0.057(8) 0.117(8) 0.023(5) 0.017(3) 0.006(3)
C41_1 0.044(5) 0.061(7) 0.105(8) 0.018(6) 0.048(6) 0.021(5)
C42_1 0.066(9) 0.071(8) 0.089(9) 0.004(7) 0.058(6) 0.023(6)
C43_1 0.066(7) 0.050(5) 0.077(6) 0.018(5) 0.046(6) 0.037(5)
C44_1 0.126(9) 0.037(4) 0.061(6) -0.005(4) 0.057(6) 0.026(6)
C45_1 0.120(8) 0.074(7) 0.038(5) -0.004(5) 0.043(5) 0.048(6)
C46_1 0.131(9) 0.076(6) 0.023(4) -0.020(4) 0.000(4) 0.043(6)
C47_1 0.144(10) 0.055(8) 0.040(6) -0.037(5) -0.010(6) -0.007(7)
C48_1 0.070(5) 0.046(4) 0.052(4) -0.028(4) -0.018(4) -0.006(4)
C49_1 0.073(7) 0.085(7) 0.047(6) -0.013(5) -0.035(5) -0.024(5)
C50_1 0.035(3) 0.051(4) 0.057(4) 0.003(3) -0.026(3) -0.006(3)
C51_1 0.029(4) 0.060(5) 0.106(9) 0.013(6) -0.029(6) -0.013(4)
C52_1 0.027(3) 0.066(7) 0.108(7) -0.006(6) 0.022(4) -0.013(4)
C53_1 0.046(5) 0.058(7) 0.137(8) 0.013(5) 0.039(5) 0.000(4)
C54_1 0.066(4) 0.052(4) 0.069(5) -0.003(4) 0.037(4) -0.005(4)
C55_1 0.046(4) 0.054(4) 0.054(4) 0.012(3) 0.021(3) 0.008(3)
C56_1 0.052(4) 0.070(5) 0.043(4) -0.005(4) 0.024(3) 0.029(4)
C57_1 0.077(7) 0.053(6) 0.042(4) -0.015(4) 0.012(5) 0.024(6)
C58_1 0.062(5) 0.060(5) 0.059(4) -0.045(4) -0.001(4) -0.003(4)
C59_1 0.067(5) 0.052(5) 0.077(6) -0.040(5) -0.008(5) -0.022(4)
C60_1 0.056(4) 0.029(3) 0.097(6) -0.017(4) 0.013(4) -0.022(3)
C61_1 0.060(5) 0.051(5) 0.079(8) 0.018(5) -0.009(6) -0.038(4)
C62_1 0.029(3) 0.055(5) 0.103(7) -0.008(5) 0.031(4) -0.024(3)
C63_1 0.022(3) 0.059(5) 0.092(7) -0.003(5) 0.027(4) -0.015(3)
C64_1 0.042(4) 0.056(5) 0.075(6) 0.013(5) 0.041(5) 0.009(4)
C65_1 0.060(3) 0.058(3) 0.064(3) -0.003(4) 0.055(2) 0.000(4)
C66_1 0.109(5) 0.068(8) 0.055(3) 0.026(4) 0.063(4) 0.049(6)
C67_1 0.088(6) 0.059(6) 0.030(4) 0.011(3) 0.037(4) 0.013(5)
C68_1 0.105(8) 0.119(9) 0.011(3) 0.000(4) 0.001(4) -0.021(7)
C69_1 0.104(7) 0.070(6) 0.016(2) -0.009(2) -0.005(3) 0.018(4)
C70_1 0.095(5) 0.042(8) 0.036(2) -0.008(3) -0.041(3) 0.002(4)
C71_1 0.117(9) 0.062(5) 0.034(4) -0.001(4) -0.037(5) 0.030(6)
C72_1 0.039(4) 0.063(5) 0.071(6) 0.011(4) -0.019(3) 0.019(4)
C73_1 0.036(3) 0.061(4) 0.055(4) -0.008(3) -0.018(3) 0.013(3)
C74_1 0.031(4) 0.087(7) 0.067(6) -0.010(6) -0.002(5) 0.022(4)
C75_1 0.036(5) 0.050(5) 0.071(6) -0.013(4) 0.019(4) 0.018(4)
C76_1 0.046(5) 0.036(4) 0.066(5) 0.002(3) 0.022(4) 0.014(4)
C77_1 0.057(5) 0.024(3) 0.060(5) 0.005(3) 0.023(4) 0.021(3)
C78_1 0.060(4) 0.022(2) 0.072(4) -0.017(3) 0.014(3) 0.010(2)
C79_1 0.064(5) 0.019(3) 0.078(7) -0.014(5) 0.021(5) -0.002(3)
C80_1 0.053(4) 0.024(3) 0.086(5) 0.000(3) 0.030(4) 0.003(2)
C81_1 0.062(4) 0.034(4) 0.084(7) 0.021(4) 0.040(5) 0.002(3)
C82_1 0.053(4) 0.035(3) 0.094(6) 0.016(4) 0.047(5) -0.004(3)
C83_1 0.053(6) 0.059(6) 0.091(9) 0.029(6) 0.028(6) 0.007(5)
C84_1 0.055(4) 0.042(4) 0.054(5) 0.029(4) 0.036(4) 0.003(3)
C85_1 0.082(5) 0.044(4) 0.052(4) 0.033(3) 0.029(4) 0.029(4)
C86_1 0.083(6) 0.043(6) 0.057(5) 0.032(5) 0.019(5) 0.029(4)
C87_1 0.078(6) 0.063(5) 0.024(3) 0.016(3) -0.003(3) 0.033(5)
C88_1 0.079(6) 0.062(7) 0.051(5) 0.003(4) -0.023(5) 0.048(5)
C89_1 0.080(6) 0.042(4) 0.052(4) 0.029(3) 0.016(4) 0.035(4)
C90_1 0.049(4) 0.020(3) 0.073(7) 0.007(4) 0.029(5) 0.010(3)
Ni1 0.01409(14) 0.02005(15) 0.01537(14) 0.000 0.00106(10) 0.000
N1 0.0175(9) 0.0254(10) 0.0157(8) 0.000 0.0013(7) 0.000
N2 0.0168(6) 0.0220(7) 0.0186(6) 0.0021(5) 0.0017(5) -0.0005(5)
N3 0.0153(8) 0.0212(9) 0.0175(8) 0.000 0.0014(7) 0.000
C95 0.0183(7) 0.0370(10) 0.0192(7) 0.0017(7) -0.0010(6) 0.0006(7)
C96 0.0168(7) 0.0314(9) 0.0177(7) 0.0034(6) 0.0009(6) 0.0004(6)
C97 0.0199(7) 0.0291(9) 0.0203(7) 0.0051(6) 0.0010(6) 0.0033(7)
C98 0.0196(7) 0.0234(8) 0.0217(7) 0.0036(6) 0.0032(6) 0.0010(6)
C99 0.0237(8) 0.0231(8) 0.0302(9) 0.0055(7) 0.0032(7) -0.0001(7)
C100 0.0227(8) 0.0221(8) 0.0318(9) 0.0041(7) 0.0028(7) -0.0007(6)
C101 0.0182(7) 0.0210(8) 0.0233(7) 0.0019(6) 0.0026(6) -0.0014(6)
C102 0.0186(7) 0.0227(8) 0.0228(7) -0.0011(6) 0.0011(6) -0.0031(6)
C103 0.0156(7) 0.0249(8) 0.0174(7) -0.0007(6) 0.0017(5) -0.0016(6)
C104 0.0162(7) 0.0266(9) 0.0177(7) -0.0005(6) 0.0002(5) -0.0002(6)
C105 0.0239(8) 0.0412(11) 0.0254(8) 0.0047(8) -0.0052(7) 0.0029(8)
C106 0.0368(11) 0.0502(13) 0.0246(9) 0.0075(9) 0.0009(8) 0.0063(9)
C107 0.0296(9) 0.0259(9) 0.0411(11) 0.0083(8) 0.0005(8) 0.0030(7)
C108 0.0445(13) 0.0462(14) 0.0517(14) 0.0266(11) 0.0083(11) 0.0076(11)
C109 0.0292(9) 0.0228(9) 0.0439(11) 0.0006(8) -0.0007(8) -0.0028(7)
C110 0.0392(12) 0.0400(13) 0.0573(15) 0.0045(11) 0.0071(11) -0.0156(10)
C111 0.0205(7) 0.0306(9) 0.0228(8) -0.0030(7) -0.0017(6) -0.0037(7)
C112 0.0263(9) 0.0442(12) 0.0328(10) -0.0074(9) 0.0019(7) -0.0118(8)
C113 0.039(2) 0.058(3) 0.045(3) 0.013(2) 0.016(2) 0.004(2)
C114 0.055(2) 0.094(4) 0.043(2) 0.030(6) 0.0083(19) -0.004(7)
C115 0.096(5) 0.089(5) 0.042(3) -0.008(3) 0.021(3) -0.044(5)
C116 0.070(5) 0.048(4) 0.073(5) 0.005(3) 0.029(4) -0.014(3)
C117 0.056(3) 0.045(3) 0.063(3) 0.018(3) 0.016(3) 0.004(2)
C118 0.050(2) 0.047(5) 0.043(2) 0.010(2) 0.0087(17) 0.009(2)
C119 0.059(4) 0.068(5) 0.064(5) 0.028(4) 0.021(3) 0.018(4)

loop_
_atom_type_symbol
_atom_type_description
_atom_type_scat_dispersion_real
_atom_type_scat_dispersion_imag
_atom_type_scat_source
C C 0.0033 0.0016 'International Tables Vol C Tables 4.2.6.8 and 6.1.1.4'
H H 0.0000 0.0000 'International Tables Vol C Tables 4.2.6.8 and 6.1.1.4'
N N 0.0061 0.0033 'International Tables Vol C Tables 4.2.6.8 and 6.1.1.4'
Sm Sm -0.1638 3.4418 'International Tables Vol C Tables 4.2.6.8 and 6.1.1.4'
Ni Ni 0.3393 1.1124 'International Tables Vol C Tables 4.2.6.8 and 6.1.1.4'

loop_
_geom_angle_atom_site_label_1
_geom_angle_atom_site_label_2
_geom_angle_atom_site_label_3
_geom_angle
_geom_angle_site_symmetry_1
_geom_angle_site_symmetry_3
C23_1 Sm1 C22_1 38.51(19) . .
C23_1 Sm1 Sm3 128.3(3) . .
C22_1 Sm1 Sm3 100.5(2) . .
C23_1 Sm1 C20_2 26.1(3) . 6_565
C22_1 Sm1 C20_2 19.7(3) . 6_565
C23_1 Sm1 C89_2 54.8(3) . .
C22_1 Sm1 C89_2 23.8(3) . .
C20_2 Sm1 C89_2 28.9 6_565 .
C23_1 Sm1 C86_2 33.0(4) . .
C22_1 Sm1 C86_2 11.8(3) . .
C20_2 Sm1 C86_2 23.64(10) 6_565 .
C89_2 Sm1 C86_2 35.56(9) . .
C23_1 Sm1 C85_2 7.2(4) . .
C22_1 Sm1 C85_2 40.4(3) . .
C20_2 Sm1 C85_2 31.17(19) 6_565 .
C89_2 Sm1 C85_2 59.13(15) . .
C86_2 Sm1 C85_2 32.80(9) . .
C23_1 Sm1 C7_1 65.2(3) . .
C22_1 Sm1 C7_1 33.32(19) . .
C20_2 Sm1 C7_1 39.2(3) 6_565 .
C89_2 Sm1 C7_1 10.6(3) . .
C86_2 Sm1 C7_1 45.0(3) . .
C85_2 Sm1 C7_1 69.7(3) . .
C23_1 Sm1 C19_2 27.7(4) . 6_565
C22_1 Sm1 C19_2 56.1(3) . 6_565
C20_2 Sm1 C19_2 36.85(17) 6_565 6_565
C89_2 Sm1 C19_2 60.88(18) . 6_565
C86_2 Sm1 C19_2 55.90(15) . 6_565
C85_2 Sm1 C19_2 33.68(9) . 6_565
C7_1 Sm1 C19_2 69.0(3) . 6_565
C20_1 Sm2 C5_1 36.80(19) . .
C20_1 Sm2 C7_2 38.5(3) . 6_565
C5_1 Sm2 C7_2 15.6(3) . 6_565
C20_1 Sm2 C22_2 19.4(3) . 6_565
C5_1 Sm2 C22_2 40.1(4) . 6_565
C7_2 Sm2 C22_2 33.20(14) 6_565 6_565
C20_1 Sm2 C71_2 6.8(3) . .
C5_1 Sm2 C71_2 30.4(3) . .
C7_2 Sm2 C71_2 33.81(14) 6_565 .
C22_2 Sm2 C71_2 22.07(14) 6_565 .
C20_1 Sm2 C60_1 36.2(3) . 6_565
C5_1 Sm2 C60_1 23.1(3) . 6_565
C7_2 Sm2 C60_1 8.7(3) 6_565 6_565
C22_2 Sm2 C60_1 26.7(3) 6_565 6_565
C71_2 Sm2 C60_1 32.9(3) . 6_565
C20_1 Sm2 C61_1 15.6(2) . 6_565
C5_1 Sm2 C61_1 44.1(3) . 6_565
C7_2 Sm2 C61_1 39.4(3) 6_565 6_565
C22_2 Sm2 C61_1 7.6(3) 6_565 6_565
C71_2 Sm2 C61_1 20.4(3) . 6_565
C60_1 Sm2 C61_1 33.70(18) 6_565 6_565
C20_1 Sm2 C72_2 38.8(3) . .
C5_1 Sm2 C72_2 4.0(3) . .
C7_2 Sm2 C72_2 12.38(18) 6_565 .
C22_2 Sm2 C72_2 39.94(7) 6_565 .
C71_2 Sm2 C72_2 32.59(8) . .
C60_1 Sm2 C72_2 20.5(3) 6_565 .
C61_1 Sm2 C72_2 44.6(3) 6_565 .
C18_1 Sm3 C4_1 36.2(2) . .
C18_1 Sm3 C19_1 35.0(2) . .
C4_1 Sm3 C19_1 58.6(3) . .
C18_1 Sm3 C25_2 15.3(3) . 6_565
C4_1 Sm3 C25_2 21.7(3) . 6_565
C19_1 Sm3 C25_2 40.1(4) . 6_565
C18_1 Sm3 C49_2 5.7(4) . .
C4_1 Sm3 C49_2 39.7(4) . .
C19_1 Sm3 C49_2 38.2(4) . .
C25_2 Sm3 C49_2 20.0(4) 6_565 .
C18_1 Sm3 C38_1 17.8(3) . 6_565
C4_1 Sm3 C38_1 40.7(3) . 6_565
C19_1 Sm3 C38_1 19.4(3) . 6_565
C25_2 Sm3 C38_1 20.8(3) 6_565 6_565
C49_2 Sm3 C38_1 22.6(3) . 6_565
C18_1 Sm3 C70_2 28.8(4) . .
C4_1 Sm3 C70_2 49.2(3) . .
C19_1 Sm3 C70_2 9.5(3) . .
C25_2 Sm3 C70_2 31.29(9) 6_565 .
C49_2 Sm3 C70_2 33.05(9) . .
C38_1 Sm3 C70_2 11.4(3) 6_565 .
C18_1 Sm3 C37_1 27.5(3) . 6_565
C4_1 Sm3 C37_1 9.8(3) . 6_565
C19_1 Sm3 C37_1 49.1(3) . 6_565
C25_2 Sm3 C37_1 12.4(3) 6_565 6_565
C49_2 Sm3 C37_1 31.7(3) . 6_565
C38_1 Sm3 C37_1 30.88(18) 6_565 6_565
C70_2 Sm3 C37_1 39.7(3) . 6_565
C24_1 Sm4 C19_2 3.3(4) . 6_565
C24_1 Sm4 C41_2 34.4(3) . 6_565
C19_2 Sm4 C41_2 34.6(2) 6_565 6_565
C24_1 Sm4 C23_1 30.4(2) . .
C19_2 Sm4 C23_1 27.2(4) 6_565 .
C41_2 Sm4 C23_1 36.9(3) 6_565 .
C24_1 Sm4 C18_2 31.1(3) . 6_565
C19_2 Sm4 C18_2 33.22(14) 6_565 6_565
C41_2 Sm4 C18_2 61.4(3) 6_565 6_565
C23_1 Sm4 C18_2 58.6(3) . 6_565
C24_1 Sm4 C81_2 7.6(3) . .
C19_2 Sm4 C81_2 7.9(2) 6_565 .
C41_2 Sm4 C81_2 26.9(3) 6_565 .
C23_1 Sm4 C81_2 28.0(4) . .
C18_2 Sm4 C81_2 37.69(10) 6_565 .
C24_1 Sm4 C25_1 35.2(2) . .
C19_2 Sm4 C25_1 36.4(3) 6_565 .
C41_2 Sm4 C25_1 68.5(3) 6_565 .
C23_1 Sm4 C25_1 58.0(3) . .
C18_2 Sm4 C25_1 11.4(3) 6_565 .
C81_2 Sm4 C25_1 42.6(3) . .
C24_1 Sm4 C80_2 24.3(3) . .
C19_2 Sm4 C80_2 25.82(9) 6_565 .
C41_2 Sm4 C80_2 57.5(3) 6_565 .
C23_1 Sm4 C80_2 49.6(3) . .
C18_2 Sm4 C80_2 9.64(16) 6_565 .
C81_2 Sm4 C80_2 31.65(10) . .
C25_1 Sm4 C80_2 11.1(3) . .
C22_1 Sm5 C86_2 11.8(3) . .
C22_1 Sm5 C7_1 33.4(2) . .
C86_2 Sm5 C7_1 45.0(4) . .
C22_1 Sm5 C89_2 23.5(3) . .
C86_2 Sm5 C89_2 35.30(17) . .
C7_1 Sm5 C89_2 10.5(3) . .
C22_1 Sm5 C21_2 19.4(2) . 6_565
C86_2 Sm5 C21_2 8.2(2) . 6_565
C7_1 Sm5 C21_2 52.0(3) . 6_565
C89_2 Sm5 C21_2 42.7(2) . 6_565
C22_1 Sm5 C21_1 33.8(2) . .
C86_2 Sm5 C21_1 26.2(4) . .
C7_1 Sm5 C21_1 60.2(3) . .
C89_2 Sm5 C21_1 53.5(4) . .
C21_2 Sm5 C21_1 19.6(3) 6_565 .
C22_1 Sm5 C20_2 18.4(4) . 6_565
C86_2 Sm5 C20_2 22.80(12) . 6_565
C7_1 Sm5 C20_2 37.9(3) . 6_565
C89_2 Sm5 C20_2 27.73(15) . 6_565
C21_2 Sm5 C20_2 30.35(18) 6_565 6_565
C21_1 Sm5 C20_2 49.0(4) . 6_565
C22_1 Sm5 C23_1 35.9(3) . .
C86_2 Sm5 C23_1 31.2(4) . .
C7_1 Sm5 C23_1 61.7(4) . .
C89_2 Sm5 C23_1 51.5(4) . .
C21_2 Sm5 C23_1 33.9(4) 6_565 .
C21_1 Sm5 C23_1 52.4(4) . .
C20_2 Sm5 C23_1 23.8(3) 6_565 .
C39_2 Sm6 C40_2 36.31(19) 6_565 6_565
C39_2 Sm6 C47_1 31.4(4) 6_565 .
C40_2 Sm6 C47_1 22.6(3) 6_565 .
C39_2 Sm6 C61_2 12.45(17) 6_565 .
C40_2 Sm6 C61_2 25.40(12) 6_565 .
C47_1 Sm6 C61_2 28.1(4) . .
C39_2 Sm6 C48_1 16.5(3) 6_565 .
C40_2 Sm6 C48_1 47.6(3) 6_565 .
C47_1 Sm6 C48_1 33.9(2) . .
C61_2 Sm6 C48_1 27.9(3) . .
C39_2 Sm6 C87_1 23.6(3) 6_565 6_565
C40_2 Sm6 C87_1 12.8(3) 6_565 6_565
C47_1 Sm6 C87_1 19.1(3) . 6_565
C61_2 Sm6 C87_1 13.4(3) . 6_565
C48_1 Sm6 C87_1 35.4(3) . 6_565
C39_2 Sm6 C60_2 23.32(16) 6_565 .
C40_2 Sm6 C60_2 58.7(3) 6_565 .
C47_1 Sm6 C60_2 47.2(4) . .
C61_2 Sm6 C60_2 35.74(16) . .
C48_1 Sm6 C60_2 13.3(3) . .
C87_1 Sm6 C60_2 46.1(3) 6_565 .
C39_2 Sm6 C46_1 52.0(4) 6_565 .
C40_2 Sm6 C46_1 16.0(3) 6_565 .
C47_1 Sm6 C46_1 34.9(2) . .
C61_2 Sm6 C46_1 40.5(3) . .
C48_1 Sm6 C46_1 63.5(4) . .
C87_1 Sm6 C46_1 28.6(3) 6_565 .
C60_2 Sm6 C46_1 74.7(4) . .
C2_1 C1_1 C6_1 119.8(8) . .
C2_1 C1_1 C10_1 113.3(7) . .
C6_1 C1_1 C10_1 120.8(8) . .
C2_1 C1_1 Sm2 87.0(5) . .
C6_1 C1_1 Sm2 57.1(5) . .
C10_1 C1_1 Sm2 103.8(6) . .
C3_1 C2_1 C1_1 123.3(7) . .
C3_1 C2_1 C12_1 121.1(7) . .
C1_1 C2_1 C12_1 104.1(7) . .
C2_1 C3_1 C4_1 116.6(7) . .
C2_1 C3_1 C15_1 117.9(8) . .
C4_1 C3_1 C15_1 119.2(8) . .
C2_1 C3_1 Sm3 97.8(4) . .
C4_1 C3_1 Sm3 59.4(5) . .
C15_1 C3_1 Sm3 88.5(4) . .
C5_1 C4_1 C3_1 120.3(8) . .
C5_1 C4_1 C18_1 110.7(7) . .
C3_1 C4_1 C18_1 119.8(8) . .
C5_1 C4_1 Sm3 81.0(6) . .
C3_1 C4_1 Sm3 89.1(6) . .
C18_1 C4_1 Sm3 68.8(5) . .
C5_1 C4_1 Sm2 62.9(5) . .
C3_1 C4_1 Sm2 95.2(6) . .
C18_1 C4_1 Sm2 80.8(6) . .
C6_1 C5_1 C4_1 122.4(8) . .
C6_1 C5_1 C20_1 121.7(7) . .
C4_1 C5_1 C20_1 105.8(7) . .
C6_1 C5_1 Sm2 82.7(4) . .
C4_1 C5_1 Sm2 84.1(6) . .
C20_1 C5_1 Sm2 70.9(4) . .
C6_1 C5_1 Sm3 96.3(5) . .
C4_1 C5_1 Sm3 65.6(6) . .
C20_1 C5_1 Sm3 74.3(5) . .
C6_1 C5_1 Sm5 69.3(4) . .
C4_1 C5_1 Sm5 103.2(7) . .
C20_1 C5_1 Sm5 69.5(5) . .
C5_1 C6_1 C1_1 117.1(7) . .
C5_1 C6_1 C7_1 116.8(7) . .
C1_1 C6_1 C7_1 118.4(7) . .
C5_1 C6_1 Sm2 64.4(4) . .
C1_1 C6_1 Sm2 95.1(6) . .
C7_1 C6_1 Sm2 83.0(5) . .
C5_1 C6_1 Sm5 82.3(5) . .
C1_1 C6_1 Sm5 99.5(6) . .
C7_1 C6_1 Sm5 61.2(6) . .
C5_1 C6_1 Sm1 89.9(4) . .
C1_1 C6_1 Sm1 99.6(5) . .
C7_1 C6_1 Sm1 53.5(5) . .
C5_1 C6_1 Sm3 56.5(4) . .
C1_1 C6_1 Sm3 89.2(6) . .
C7_1 C6_1 Sm3 96.9(5) . .
C22_1 C7_1 C6_1 116.8(8) . .
C22_1 C7_1 C8_1 117.5(8) . .
C6_1 C7_1 C8_1 119.7(7) . .
C22_1 C7_1 Sm5 68.8(5) . .
C6_1 C7_1 Sm5 87.2(7) . .
C8_1 C7_1 Sm5 89.1(7) . .
C22_1 C7_1 Sm1 67.8(5) . .
C6_1 C7_1 Sm1 97.9(6) . .
C8_1 C7_1 Sm1 79.8(5) . .
C22_1 C7_1 Sm2 75.4(5) . .
C6_1 C7_1 Sm2 65.9(5) . .
C8_1 C7_1 Sm2 105.0(6) . .
C22_1 C7_1 Sm4 71.6(5) . .
C6_1 C7_1 Sm4 105.0(6) . .
C8_1 C7_1 Sm4 69.9(5) . .
C25_1 C8_1 C9_1 117.3(8) . .
C25_1 C8_1 C7_1 116.9(8) . .
C9_1 C8_1 C7_1 118.6(8) . .
C25_1 C8_1 Sm1 76.1(5) . .
C9_1 C8_1 Sm1 101.9(5) . .
C7_1 C8_1 Sm1 66.3(5) . .
C25_1 C8_1 Sm4 65.6(5) . .
C9_1 C8_1 Sm4 98.1(5) . .
C7_1 C8_1 Sm4 80.0(5) . .
C25_1 C8_1 Sm5 85.4(6) . .
C9_1 C8_1 Sm5 99.4(5) . .
C7_1 C8_1 Sm5 59.2(6) . .
C10_1 C9_1 C28_1 114.3(9) . .
C10_1 C9_1 C8_1 120.2(8) . .
C28_1 C9_1 C8_1 119.2(8) . .
C9_1 C10_1 C11_1 121.5(8) . .
C9_1 C10_1 C1_1 122.3(8) . .
C11_1 C10_1 C1_1 107.4(7) . .
C10_1 C11_1 C30_1 124.5(9) . .
C10_1 C11_1 C12_1 107.1(7) . .
C30_1 C11_1 C12_1 115.7(8) . .
C13_1 C12_1 C2_1 119.9(9) . .
C13_1 C12_1 C11_1 125.2(8) . .
C2_1 C12_1 C11_1 108.1(7) . .
C12_1 C13_1 C14_1 117.7(10) . .
C12_1 C13_1 C32_1 112.4(9) . .
C14_1 C13_1 C32_1 117.5(7) . .
C15_1 C14_1 C13_1 128.6(10) . .
C15_1 C14_1 C34_1 126.3(8) . .
C13_1 C14_1 C34_1 96.5(7) . .
C14_1 C15_1 C3_1 114.3(9) . .
C14_1 C15_1 C16_1 117.0(8) . .
C3_1 C15_1 C16_1 120.6(7) . .
C36_1 C16_1 C17_1 119.4(8) . .
C36_1 C16_1 C15_1 117.3(8) . .
C17_1 C16_1 C15_1 117.2(8) . .
C36_1 C16_1 Sm3 69.4(4) . 6_565
C17_1 C16_1 Sm3 75.0(4) . 6_565
C15_1 C16_1 Sm3 102.5(4) . 6_565
C36_1 C16_1 Sm3 110.6(4) . .
C17_1 C16_1 Sm3 60.3(3) . .
C15_1 C16_1 Sm3 76.6(4) . .
C18_1 C17_1 C39_1 116.0(7) . .
C18_1 C17_1 C16_1 120.8(8) . .
C39_1 C17_1 C16_1 116.6(7) . .
C18_1 C17_1 Sm3 59.4(4) . .
C39_1 C17_1 Sm3 94.7(4) . .
C16_1 C17_1 Sm3 91.0(4) . .
C18_1 C17_1 Sm3 103.7(4) . 6_565
C39_1 C17_1 Sm3 65.8(3) . 6_565
C16_1 C17_1 Sm3 75.4(4) . 6_565
C17_1 C18_1 C19_1 120.3(8) . .
C17_1 C18_1 C4_1 122.3(8) . .
C19_1 C18_1 C4_1 109.3(7) . .
C17_1 C18_1 Sm3 89.0(4) . .
C19_1 C18_1 Sm3 76.6(4) . .
C4_1 C18_1 Sm3 75.0(6) . .
C17_1 C18_1 Sm2 104.4(4) . .
C19_1 C18_1 Sm2 67.6(4) . .
C4_1 C18_1 Sm2 68.2(5) . .
C18_1 C19_1 C41_1 123.6(8) . .
C18_1 C19_1 C20_1 106.2(7) . .
C41_1 C19_1 C20_1 118.6(8) . .
C18_1 C19_1 Sm3 68.5(4) . .
C41_1 C19_1 Sm3 87.0(5) . .
C20_1 C19_1 Sm3 79.6(5) . .
C18_1 C19_1 Sm2 82.3(4) . .
C41_1 C19_1 Sm2 89.3(6) . .
C20_1 C19_1 Sm2 62.4(4) . .
C21_1 C20_1 C5_1 119.0(9) . .
C21_1 C20_1 C19_1 123.4(8) . .
C5_1 C20_1 C19_1 107.9(7) . .
C21_1 C20_1 Sm2 83.6(6) . .
C5_1 C20_1 Sm2 72.3(4) . .
C19_1 C20_1 Sm2 82.1(5) . .
C21_1 C20_1 Sm3 99.6(6) . .
C5_1 C20_1 Sm3 72.6(5) . .
C19_1 C20_1 Sm3 65.1(4) . .
C21_1 C20_1 Sm5 62.4(6) . .
C5_1 C20_1 Sm5 80.8(5) . .
C19_1 C20_1 Sm5 98.3(6) . .
C20_1 C21_1 C22_1 119.7(8) . .
C20_1 C21_1 C43_1 113.5(8) . .
C22_1 C21_1 C43_1 116.9(8) . .
C20_1 C21_1 Sm5 89.8(7) . .
C22_1 C21_1 Sm5 67.2(5) . .
C43_1 C21_1 Sm5 82.1(6) . .
C20_1 C21_1 Sm2 65.7(5) . .
C22_1 C21_1 Sm2 85.2(4) . .
C43_1 C21_1 Sm2 87.8(5) . .
C20_1 C21_1 Sm1 99.9(6) . .
C22_1 C21_1 Sm1 60.2(4) . .
C43_1 C21_1 Sm1 80.1(5) . .
C7_1 C22_1 C21_1 125.3(8) . .
C7_1 C22_1 C23_1 124.8(8) . .
C21_1 C22_1 C23_1 98.8(7) . .
C7_1 C22_1 Sm1 78.8(6) . .
C21_1 C22_1 Sm1 87.9(4) . .
C23_1 C22_1 Sm1 70.6(4) . .
C7_1 C22_1 Sm5 77.8(6) . .
C21_1 C22_1 Sm5 79.0(6) . .
C23_1 C22_1 Sm5 80.5(6) . .
C7_1 C22_1 Sm2 76.2(6) . .
C21_1 C22_1 Sm2 64.7(4) . .
C23_1 C22_1 Sm2 99.0(4) . .
C7_1 C22_1 Sm4 80.8(5) . .
C21_1 C22_1 Sm4 95.0(4) . .
C23_1 C22_1 Sm4 62.2(4) . .
C24_1 C23_1 C44_1 126.2(9) . .
C24_1 C23_1 C22_1 115.5(10) . .
C44_1 C23_1 C22_1 108.4(8) . .
C24_1 C23_1 Sm1 82.8(6) . .
C44_1 C23_1 Sm1 83.7(5) . .
C22_1 C23_1 Sm1 70.9(4) . .
C24_1 C23_1 Sm4 70.3(5) . .
C44_1 C23_1 Sm4 84.5(5) . .
C22_1 C23_1 Sm4 85.2(5) . .
C24_1 C23_1 Sm5 92.4(7) . .
C44_1 C23_1 Sm5 80.4(6) . .
C22_1 C23_1 Sm5 63.6(4) . .
C23_1 C24_1 C25_1 122.8(11) . .
C23_1 C24_1 C47_1 120.5(9) . .
C25_1 C24_1 C47_1 106.5(9) . .
C23_1 C24_1 Sm4 79.3(6) . .
C25_1 C24_1 Sm4 78.3(5) . .
C47_1 C24_1 Sm4 80.4(5) . .
C23_1 C24_1 Sm1 66.5(6) . .
C25_1 C24_1 Sm1 79.5(5) . .
C47_1 C24_1 Sm1 95.0(5) . .
C23_1 C24_1 Sm6 96.5(6) . .
C25_1 C24_1 Sm6 81.8(5) . .
C47_1 C24_1 Sm6 57.7(5) . .
C23_1 C24_1 Sm5 61.5(6) . .
C25_1 C24_1 Sm5 81.0(5) . .
C47_1 C24_1 Sm5 99.9(5) . .
C8_1 C25_1 C26_1 121.1(9) . .
C8_1 C25_1 C24_1 121.6(10) . .
C26_1 C25_1 C24_1 108.5(9) . .
C8_1 C25_1 Sm4 84.4(5) . .
C26_1 C25_1 Sm4 89.2(8) . .
C24_1 C25_1 Sm4 66.5(4) . .
C8_1 C25_1 Sm1 73.2(5) . .
C26_1 C25_1 Sm1 103.1(8) . .
C24_1 C25_1 Sm1 66.9(4) . .
C8_1 C25_1 Sm6 101.6(5) . .
C26_1 C25_1 Sm6 69.0(7) . .
C24_1 C25_1 Sm6 68.2(5) . .
C8_1 C25_1 Sm5 67.4(5) . .
C26_1 C25_1 Sm5 107.4(8) . .
C24_1 C25_1 Sm5 70.0(5) . .
C27_1 C26_1 C25_1 121.8(12) . .
C27_1 C26_1 C48_1 117.1(11) . .
C25_1 C26_1 C48_1 105.6(9) . .
C27_1 C26_1 Sm6 86.7(11) . .
C25_1 C26_1 Sm6 81.9(8) . .
C48_1 C26_1 Sm6 60.2(6) . .
C27_1 C26_1 Sm4 92.2(11) . .
C25_1 C26_1 Sm4 60.9(7) . .
C48_1 C26_1 Sm4 76.3(7) . .
C26_1 C27_1 C51_1 125.6(12) . .
C26_1 C27_1 C28_1 117.3(11) . .
C51_1 C27_1 C28_1 115.8(10) . .
C26_1 C27_1 Sm6 67.5(10) . .
C51_1 C27_1 Sm6 87.7(10) . .
C28_1 C27_1 Sm6 106.0(10) . .
C9_1 C28_1 C29_1 122.4(10) . .
C9_1 C28_1 C27_1 120.8(10) . .
C29_1 C28_1 C27_1 103.4(10) . .
C30_1 C29_1 C28_1 122.3(10) . .
C30_1 C29_1 C52_1 121.5(9) . .
C28_1 C29_1 C52_1 106.9(9) . .
C29_1 C30_1 C11_1 112.4(9) . .
C29_1 C30_1 C31_1 117.2(9) . .
C11_1 C30_1 C31_1 124.9(9) . .
C32_1 C31_1 C30_1 111.7(9) . .
C32_1 C31_1 C54_1 119.0(9) . .
C30_1 C31_1 C54_1 123.6(8) . .
C33_1 C32_1 C31_1 122.1(9) . .
C33_1 C32_1 C13_1 102.7(7) . .
C31_1 C32_1 C13_1 129.3(10) . .
C32_1 C33_1 C56_1 125.0(9) . .
C32_1 C33_1 C34_1 110.8(7) . .
C56_1 C33_1 C34_1 114.7(7) . .
C35_1 C34_1 C33_1 126.0(9) . .
C35_1 C34_1 C14_1 113.5(8) . .
C33_1 C34_1 C14_1 110.4(7) . .
C34_1 C35_1 C58_1 121.0(9) . .
C34_1 C35_1 C36_1 124.7(9) . .
C58_1 C35_1 C36_1 104.7(7) . .
C16_1 C36_1 C37_1 120.4(9) . .
C16_1 C36_1 C35_1 120.1(9) . .
C37_1 C36_1 C35_1 108.9(7) . .
C16_1 C36_1 Sm3 81.5(4) . 6_565
C37_1 C36_1 Sm3 66.5(5) . 6_565
C35_1 C36_1 Sm3 89.5(5) . 6_565
C38_1 C37_1 C36_1 122.2(10) . .
C38_1 C37_1 C59_1 120.4(9) . .
C36_1 C37_1 C59_1 106.1(8) . .
C38_1 C37_1 Sm3 72.9(6) . 6_565
C36_1 C37_1 Sm3 81.3(5) . 6_565
C59_1 C37_1 Sm3 83.1(6) . 6_565
C38_1 C37_1 Sm2 75.9(6) . 6_565
C36_1 C37_1 Sm2 93.5(6) . 6_565
C59_1 C37_1 Sm2 67.8(5) . 6_565
C37_1 C38_1 C62_1 122.4(8) . .
C37_1 C38_1 C39_1 117.8(10) . .
C62_1 C38_1 C39_1 108.8(8) . .
C37_1 C38_1 Sm3 76.3(6) . 6_565
C62_1 C38_1 Sm3 81.6(4) . 6_565
C39_1 C38_1 Sm3 78.9(4) . 6_565
C37_1 C38_1 Sm2 76.4(6) . 6_565
C62_1 C38_1 Sm2 68.3(4) . 6_565
C39_1 C38_1 Sm2 93.8(4) . 6_565
C17_1 C39_1 C40_1 121.2(7) . .
C17_1 C39_1 C38_1 123.5(8) . .
C40_1 C39_1 C38_1 105.3(7) . .
C17_1 C39_1 Sm3 84.5(4) . 6_565
C40_1 C39_1 Sm3 85.6(4) . 6_565
C38_1 C39_1 Sm3 68.0(4) . 6_565
C41_1 C40_1 C39_1 121.4(7) . .
C41_1 C40_1 C63_1 118.7(8) . .
C39_1 C40_1 C63_1 111.1(6) . .
C41_1 C40_1 Sm3 98.8(5) . 6_565
C39_1 C40_1 Sm3 64.6(3) . 6_565
C63_1 C40_1 Sm3 76.3(4) . 6_565
C40_1 C41_1 C19_1 114.7(8) . .
C40_1 C41_1 C42_1 119.1(9) . .
C19_1 C41_1 C42_1 121.7(10) . .
C40_1 C41_1 Sm3 93.3(5) . .
C19_1 C41_1 Sm3 61.6(4) . .
C42_1 C41_1 Sm3 94.0(10) . .
C40_1 C41_1 Sm2 108.4(5) . .
C19_1 C41_1 Sm2 61.8(5) . .
C42_1 C41_1 Sm2 81.0(10) . .
C43_1 C42_1 C41_1 114.6(10) . .
C43_1 C42_1 C65_1 117.0(12) . .
C41_1 C42_1 C65_1 123.3(8) . .
C43_1 C42_1 Sm2 70.6(9) . .
C41_1 C42_1 Sm2 71.7(9) . .
C65_1 C42_1 Sm2 105.2(11) . .
C44_1 C43_1 C42_1 122.0(10) . .
C44_1 C43_1 C21_1 100.9(8) . .
C42_1 C43_1 C21_1 126.9(10) . .
C44_1 C43_1 Sm5 76.2(7) . .
C42_1 C43_1 Sm5 95.5(11) . .
C21_1 C43_1 Sm5 63.9(5) . .
C44_1 C43_1 Sm1 66.2(6) . .
C42_1 C43_1 Sm1 100.7(11) . .
C21_1 C43_1 Sm1 67.5(5) . .
C44_1 C43_1 Sm2 97.7(7) . .
C42_1 C43_1 Sm2 82.7(10) . .
C21_1 C43_1 Sm2 60.3(5) . .
C43_1 C44_1 C45_1 124.1(9) . .
C43_1 C44_1 C23_1 113.9(9) . .
C45_1 C44_1 C23_1 112.2(9) . .
C43_1 C44_1 Sm1 86.0(6) . .
C45_1 C44_1 Sm1 89.2(5) . .
C23_1 C44_1 Sm1 61.9(5) . .
C43_1 C44_1 Sm5 75.7(7) . .
C45_1 C44_1 Sm5 94.8(5) . .
C23_1 C44_1 Sm5 67.4(6) . .
C43_1 C44_1 Sm4 97.8(7) . .
C45_1 C44_1 Sm4 76.3(5) . .
C23_1 C44_1 Sm4 63.5(5) . .
C46_1 C45_1 C44_1 125.9(9) . .
C46_1 C45_1 C66_1 113.3(8) . .
C44_1 C45_1 C66_1 117.4(8) . .
C46_1 C45_1 Sm4 78.0(5) . .
C44_1 C45_1 Sm4 74.1(5) . .
C66_1 C45_1 Sm4 102.3(5) . .
C46_1 C45_1 Sm6 60.5(5) . .
C44_1 C45_1 Sm6 96.6(6) . .
C66_1 C45_1 Sm6 95.3(5) . .
C46_1 C45_1 Sm1 90.0(5) . .
C44_1 C45_1 Sm1 61.9(5) . .
C66_1 C45_1 Sm1 102.8(5) . .
C45_1 C46_1 C69_1 130.0(9) . .
C45_1 C46_1 C47_1 118.4(8) . .
C69_1 C46_1 C47_1 103.9(8) . .
C45_1 C46_1 Sm6 90.1(5) . .
C69_1 C46_1 Sm6 81.9(5) . .
C47_1 C46_1 Sm6 67.9(5) . .
C45_1 C46_1 Sm4 73.5(5) . .
C69_1 C46_1 Sm4 104.5(5) . .
C47_1 C46_1 Sm4 65.3(5) . .
C48_1 C47_1 C46_1 129.6(9) . .
C48_1 C47_1 C24_1 105.5(9) . .
C46_1 C47_1 C24_1 115.9(8) . .
C48_1 C47_1 Sm6 76.1(5) . .
C46_1 C47_1 Sm6 77.2(5) . .
C24_1 C47_1 Sm6 89.1(6) . .
C48_1 C47_1 Sm4 89.0(6) . .
C46_1 C47_1 Sm4 84.4(5) . .
C24_1 C47_1 Sm4 64.5(4) . .
C48_1 C47_1 Sm1 96.5(6) . .
C46_1 C47_1 Sm1 85.5(5) . .
C24_1 C47_1 Sm1 55.0(4) . .
C47_1 C48_1 C49_1 119.8(8) . .
C47_1 C48_1 C26_1 113.4(9) . .
C49_1 C48_1 C26_1 116.3(8) . .
C47_1 C48_1 Sm6 69.9(5) . .
C49_1 C48_1 Sm6 79.7(5) . .
C26_1 C48_1 Sm6 88.1(8) . .
C47_1 C48_1 Sm4 62.6(5) . .
C49_1 C48_1 Sm4 100.6(5) . .
C26_1 C48_1 Sm4 74.6(7) . .
C48_1 C49_1 C70_1 114.1(8) . .
C48_1 C49_1 C50_1 124.8(8) . .
C70_1 C49_1 C50_1 115.5(8) . .
C48_1 C49_1 Sm6 67.9(4) . .
C70_1 C49_1 Sm6 82.5(5) . .
C50_1 C49_1 Sm6 96.4(6) . .
C51_1 C50_1 C49_1 114.5(9) . .
C51_1 C50_1 C73_1 108.8(9) . .
C49_1 C50_1 C73_1 125.8(10) . .
C27_1 C51_1 C50_1 120.2(12) . .
C27_1 C51_1 C52_1 102.8(9) . .
C50_1 C51_1 C52_1 125.4(10) . .
C53_1 C52_1 C51_1 117.9(12) . .
C53_1 C52_1 C29_1 121.4(9) . .
C51_1 C52_1 C29_1 110.4(8) . .
C52_1 C53_1 C74_1 122.0(12) . .
C52_1 C53_1 C54_1 120.3(8) . .
C74_1 C53_1 C54_1 113.9(8) . .
C55_1 C54_1 C53_1 121.1(7) . .
C55_1 C54_1 C31_1 117.5(8) . .
C53_1 C54_1 C31_1 115.7(7) . .
C54_1 C55_1 C56_1 120.7(7) . .
C54_1 C55_1 C76_1 117.8(7) . .
C56_1 C55_1 C76_1 117.6(6) . .
C57_1 C56_1 C33_1 120.6(7) . .
C57_1 C56_1 C55_1 121.6(7) . .
C33_1 C56_1 C55_1 114.9(7) . .
C56_1 C57_1 C78_1 120.6(7) . .
C56_1 C57_1 C58_1 123.1(8) . .
C78_1 C57_1 C58_1 109.6(7) . .
C59_1 C58_1 C57_1 126.3(8) . .
C59_1 C58_1 C35_1 109.3(8) . .
C57_1 C58_1 C35_1 113.9(8) . .
C59_1 C58_1 Sm2 62.0(4) . 6_565
C57_1 C58_1 Sm2 85.5(6) . 6_565
C35_1 C58_1 Sm2 92.4(5) . 6_565
C59_1 C58_1 Sm3 64.3(4) . 6_565
C57_1 C58_1 Sm3 95.7(6) . 6_565
C35_1 C58_1 Sm3 77.1(4) . 6_565
C58_1 C59_1 C60_1 120.5(8) . .
C58_1 C59_1 C37_1 110.9(8) . .
C60_1 C59_1 C37_1 119.2(8) . .
C58_1 C59_1 Sm2 89.9(4) . 6_565
C60_1 C59_1 Sm2 69.7(4) . 6_565
C37_1 C59_1 Sm2 80.7(6) . 6_565
C58_1 C59_1 Sm3 88.5(5) . 6_565
C60_1 C59_1 Sm3 85.4(4) . 6_565
C37_1 C59_1 Sm3 64.9(6) . 6_565
C59_1 C60_1 C79_1 114.1(8) . .
C59_1 C60_1 C61_1 117.4(7) . .
C79_1 C60_1 C61_1 120.7(8) . .
C59_1 C60_1 Sm2 78.3(4) . 6_565
C79_1 C60_1 Sm2 91.0(6) . 6_565
C61_1 C60_1 Sm2 73.2(5) . 6_565
C59_1 C60_1 Sm5 98.2(6) . 6_565
C79_1 C60_1 Sm5 72.4(7) . 6_565
C61_1 C60_1 Sm5 73.2(5) . 6_565
C59_1 C60_1 Sm3 66.5(4) . 6_565
C79_1 C60_1 Sm3 102.8(6) . 6_565
C61_1 C60_1 Sm3 73.9(5) . 6_565
C59_1 C60_1 Sm1 104.8(5) . 6_565
C79_1 C60_1 Sm1 65.4(6) . 6_565
C61_1 C60_1 Sm1 74.7(5) . 6_565
C62_1 C61_1 C60_1 121.0(8) . .
C62_1 C61_1 C82_1 116.2(8) . .
C60_1 C61_1 C82_1 115.3(8) . .
C62_1 C61_1 Sm2 78.3(5) . 6_565
C60_1 C61_1 Sm2 73.1(5) . 6_565
C82_1 C61_1 Sm2 92.1(5) . 6_565
C62_1 C61_1 Sm5 96.1(6) . 6_565
C60_1 C61_1 Sm5 75.8(5) . 6_565
C82_1 C61_1 Sm5 70.6(6) . 6_565
C62_1 C61_1 Sm3 64.4(4) . 6_565
C60_1 C61_1 Sm3 77.9(5) . 6_565
C82_1 C61_1 Sm3 103.1(6) . 6_565
C62_1 C61_1 Sm1 102.4(6) . 6_565
C60_1 C61_1 Sm1 77.2(5) . 6_565
C82_1 C61_1 Sm1 63.2(4) . 6_565
C38_1 C62_1 C61_1 119.4(7) . .
C38_1 C62_1 C63_1 112.4(8) . .
C61_1 C62_1 C63_1 119.3(9) . .
C38_1 C62_1 Sm2 81.8(4) . 6_565
C61_1 C62_1 Sm2 69.9(5) . 6_565
C63_1 C62_1 Sm2 89.2(5) . 6_565
C38_1 C62_1 Sm3 67.0(4) . 6_565
C61_1 C62_1 Sm3 87.2(5) . 6_565
C63_1 C62_1 Sm3 85.4(4) . 6_565
C64_1 C63_1 C62_1 123.8(9) . .
C64_1 C63_1 C40_1 122.7(9) . .
C62_1 C63_1 C40_1 102.2(7) . .
C64_1 C63_1 Sm3 94.9(10) . 6_565
C62_1 C63_1 Sm3 65.0(4) . 6_565
C40_1 C63_1 Sm3 74.0(4) . 6_565
C64_1 C63_1 Sm2 84.6(9) . 6_565
C62_1 C63_1 Sm2 61.5(4) . 6_565
C40_1 C63_1 Sm2 90.2(4) . 6_565
C63_1 C64_1 C83_1 115.4(10) . .
C63_1 C64_1 C65_1 120.4(8) . .
C83_1 C64_1 C65_1 120.2(12) . .
C66_1 C65_1 C42_1 121.8(13) . .
C66_1 C65_1 C64_1 120.3(12) . .
C42_1 C65_1 C64_1 114.8(7) . .
C65_1 C66_1 C45_1 117.4(10) . .
C65_1 C66_1 C67_1 118.1(10) . .
C45_1 C66_1 C67_1 121.2(8) . .
C84_1 C67_1 C68_1 118.1(7) . .
C84_1 C67_1 C66_1 119.7(7) . .
C68_1 C67_1 C66_1 117.2(8) . .
C84_1 C67_1 Sm6 85.6(4) . 6_565
C68_1 C67_1 Sm6 65.9(5) . 6_565
C66_1 C67_1 Sm6 96.3(5) . 6_565
C67_1 C68_1 C69_1 124.3(8) . .
C67_1 C68_1 C87_1 117.3(7) . .
C69_1 C68_1 C87_1 108.9(7) . .
C67_1 C68_1 Sm6 85.3(5) . 6_565
C69_1 C68_1 Sm6 87.4(5) . 6_565
C87_1 C68_1 Sm6 65.1(4) . 6_565
C70_1 C69_1 C68_1 108.8(7) . .
C70_1 C69_1 C46_1 128.7(8) . .
C68_1 C69_1 C46_1 113.6(8) . .
C70_1 C69_1 Sm6 79.2(4) . .
C68_1 C69_1 Sm6 100.4(6) . .
C46_1 C69_1 Sm6 66.0(5) . .
C70_1 C69_1 Sm6 74.4(4) . 6_565
C68_1 C69_1 Sm6 64.1(5) . 6_565
C46_1 C69_1 Sm6 99.2(5) . 6_565
C69_1 C70_1 C71_1 107.4(7) . .
C69_1 C70_1 C49_1 120.9(8) . .
C71_1 C70_1 C49_1 121.5(8) . .
C69_1 C70_1 Sm6 71.3(4) . .
C71_1 C70_1 Sm6 103.6(5) . .
C49_1 C70_1 Sm6 67.0(5) . .
C69_1 C70_1 Sm6 78.2(4) . 6_565
C71_1 C70_1 Sm6 62.9(5) . 6_565
C49_1 C70_1 Sm6 95.4(4) . 6_565
C72_1 C71_1 C87_1 118.3(8) . .
C72_1 C71_1 C70_1 119.2(8) . .
C87_1 C71_1 C70_1 111.0(7) . .
C72_1 C71_1 Sm6 80.3(5) . 6_565
C87_1 C71_1 Sm6 67.8(5) . 6_565
C70_1 C71_1 Sm6 87.9(5) . 6_565
C71_1 C72_1 C73_1 124.3(8) . .
C71_1 C72_1 C88_1 115.7(8) . .
C73_1 C72_1 C88_1 108.2(8) . .
C71_1 C72_1 Sm6 69.2(5) . 6_565
C73_1 C72_1 Sm6 92.7(6) . 6_565
C88_1 C72_1 Sm6 74.3(6) . 6_565
C74_1 C73_1 C72_1 111.3(9) . .
C74_1 C73_1 C50_1 128.0(10) . .
C72_1 C73_1 C50_1 112.5(9) . .
C73_1 C74_1 C53_1 116.3(10) . .
C73_1 C74_1 C75_1 107.2(9) . .
C53_1 C74_1 C75_1 129.6(10) . .
C76_1 C75_1 C74_1 113.3(11) . .
C76_1 C75_1 C88_1 119.8(10) . .
C74_1 C75_1 C88_1 105.9(9) . .
C75_1 C76_1 C77_1 117.1(7) . .
C75_1 C76_1 C55_1 123.4(9) . .
C77_1 C76_1 C55_1 117.0(8) . .
C76_1 C77_1 C78_1 124.9(8) . .
C76_1 C77_1 C90_1 119.7(7) . .
C78_1 C77_1 C90_1 107.1(7) . .
C76_1 C77_1 Sm1 96.5(6) . 6_565
C78_1 C77_1 Sm1 77.6(4) . 6_565
C90_1 C77_1 Sm1 65.0(4) . 6_565
C76_1 C77_1 Sm4 86.6(6) . 6_565
C78_1 C77_1 Sm4 90.1(4) . 6_565
C90_1 C77_1 Sm4 63.3(4) . 6_565
C79_1 C78_1 C77_1 110.5(7) . .
C79_1 C78_1 C57_1 123.5(7) . .
C77_1 C78_1 C57_1 118.2(7) . .
C79_1 C78_1 Sm5 64.6(6) . 6_565
C77_1 C78_1 Sm5 83.8(5) . 6_565
C57_1 C78_1 Sm5 93.2(6) . 6_565
C79_1 C78_1 Sm1 66.3(5) . 6_565
C77_1 C78_1 Sm1 74.8(4) . 6_565
C57_1 C78_1 Sm1 100.0(6) . 6_565
C78_1 C79_1 C80_1 106.9(6) . .
C78_1 C79_1 C60_1 123.5(8) . .
C80_1 C79_1 C60_1 120.3(7) . .
C78_1 C79_1 Sm5 87.3(6) . 6_565
C80_1 C79_1 Sm5 75.7(7) . 6_565
C60_1 C79_1 Sm5 76.9(7) . 6_565
C78_1 C79_1 Sm1 85.9(6) . 6_565
C80_1 C79_1 Sm1 66.5(5) . 6_565
C60_1 C79_1 Sm1 86.1(6) . 6_565
C78_1 C79_1 Sm2 88.1(6) . 6_565
C80_1 C79_1 Sm2 96.1(6) . 6_565
C60_1 C79_1 Sm2 59.4(5) . 6_565
C81_1 C80_1 C90_1 115.2(7) . .
C81_1 C80_1 C79_1 121.7(7) . .
C90_1 C80_1 C79_1 110.2(6) . .
C81_1 C80_1 Sm1 71.9(4) . 6_565
C90_1 C80_1 Sm1 79.9(4) . 6_565
C79_1 C80_1 Sm1 82.4(6) . 6_565
C81_1 C80_1 Sm5 73.8(4) . 6_565
C90_1 C80_1 Sm5 87.8(5) . 6_565
C79_1 C80_1 Sm5 73.5(6) . 6_565
C81_1 C80_1 Sm4 72.7(4) . 6_565
C90_1 C80_1 Sm4 69.0(4) . 6_565
C79_1 C80_1 Sm4 92.3(6) . 6_565
C80_1 C81_1 C82_1 116.8(7) . .
C80_1 C81_1 C85_1 118.6(6) . .
C82_1 C81_1 C85_1 112.2(7) . .
C80_1 C81_1 Sm1 75.3(4) . 6_565
C82_1 C81_1 Sm1 80.4(4) . 6_565
C85_1 C81_1 Sm1 78.8(4) . 6_565
C80_1 C81_1 Sm5 75.7(4) . 6_565
C82_1 C81_1 Sm5 71.7(5) . 6_565
C85_1 C81_1 Sm5 87.1(5) . 6_565
C80_1 C81_1 Sm4 78.1(4) . 6_565
C82_1 C81_1 Sm4 90.4(5) . 6_565
C85_1 C81_1 Sm4 66.6(4) . 6_565
C83_1 C82_1 C81_1 105.0(7) . .
C83_1 C82_1 C61_1 117.8(8) . .
C81_1 C82_1 C61_1 124.8(7) . .
C83_1 C82_1 Sm5 80.7(7) . 6_565
C81_1 C82_1 Sm5 77.1(6) . 6_565
C61_1 C82_1 Sm5 77.3(6) . 6_565
C83_1 C82_1 Sm1 79.1(7) . 6_565
C81_1 C82_1 Sm1 67.7(4) . 6_565
C61_1 C82_1 Sm1 87.2(5) . 6_565
C83_1 C82_1 Sm2 84.6(7) . 6_565
C81_1 C82_1 Sm2 95.9(4) . 6_565
C61_1 C82_1 Sm2 58.0(5) . 6_565
C64_1 C83_1 C82_1 124.8(9) . .
C64_1 C83_1 C84_1 118.9(9) . .
C82_1 C83_1 C84_1 112.0(8) . .
C64_1 C83_1 Sm5 91.7(11) . 6_565
C82_1 C83_1 Sm5 69.3(6) . 6_565
C84_1 C83_1 Sm5 88.4(8) . 6_565
C64_1 C83_1 Sm1 98.9(11) . 6_565
C82_1 C83_1 Sm1 71.1(6) . 6_565
C84_1 C83_1 Sm1 78.6(6) . 6_565
C64_1 C83_1 Sm4 100.3(11) . 6_565
C82_1 C83_1 Sm4 80.2(7) . 6_565
C84_1 C83_1 Sm4 67.4(6) . 6_565
C67_1 C84_1 C83_1 122.5(7) . .
C67_1 C84_1 C85_1 122.0(7) . .
C83_1 C84_1 C85_1 104.9(7) . .
C67_1 C84_1 Sm4 87.4(4) . 6_565
C83_1 C84_1 Sm4 84.1(7) . 6_565
C85_1 C84_1 Sm4 64.8(3) . 6_565
C67_1 C84_1 Sm1 98.0(4) . 6_565
C83_1 C84_1 Sm1 71.2(7) . 6_565
C85_1 C84_1 Sm1 65.9(3) . 6_565
C86_1 C85_1 C81_1 126.7(7) . .
C86_1 C85_1 C84_1 119.6(7) . .
C81_1 C85_1 C84_1 105.5(6) . .
C86_1 C85_1 Sm4 75.8(6) . 6_565
C81_1 C85_1 Sm4 82.5(4) . 6_565
C84_1 C85_1 Sm4 84.2(4) . 6_565
C86_1 C85_1 Sm1 88.9(6) . 6_565
C81_1 C85_1 Sm1 68.7(4) . 6_565
C84_1 C85_1 Sm1 83.3(4) . 6_565
C86_1 C85_1 Sm6 59.9(5) . 6_565
C81_1 C85_1 Sm6 104.1(5) . 6_565
C84_1 C85_1 Sm6 81.6(4) . 6_565
C86_1 C85_1 Sm5 96.0(6) . 6_565
C81_1 C85_1 Sm5 64.0(4) . 6_565
C84_1 C85_1 Sm5 80.1(4) . 6_565
C87_1 C86_1 C85_1 117.5(7) . .
C87_1 C86_1 C89_1 120.7(9) . .
C85_1 C86_1 C89_1 112.9(9) . .
C87_1 C86_1 Sm6 69.2(6) . 6_565
C85_1 C86_1 Sm6 92.6(6) . 6_565
C89_1 C86_1 Sm6 79.6(6) . 6_565
C87_1 C86_1 Sm4 92.4(6) . 6_565
C85_1 C86_1 Sm4 73.6(5) . 6_565
C89_1 C86_1 Sm4 73.6(5) . 6_565
C87_1 C86_1 Sm1 102.9(6) . 6_565
C85_1 C86_1 Sm1 63.3(5) . 6_565
C89_1 C86_1 Sm1 73.9(5) . 6_565
C86_1 C87_1 C71_1 123.9(8) . .
C86_1 C87_1 C68_1 123.8(8) . .
C71_1 C87_1 C68_1 103.8(7) . .
C86_1 C87_1 Sm6 79.7(6) . 6_565
C71_1 C87_1 Sm6 79.7(5) . 6_565
C68_1 C87_1 Sm6 81.8(5) . 6_565
C86_1 C87_1 Sm4 60.7(5) . 6_565
C71_1 C87_1 Sm4 97.8(5) . 6_565
C68_1 C87_1 Sm4 87.3(4) . 6_565
C89_1 C88_1 C72_1 127.7(9) . .
C89_1 C88_1 C75_1 119.4(9) . .
C72_1 C88_1 C75_1 106.5(8) . .
C89_1 C88_1 Sm6 75.1(6) . 6_565
C72_1 C88_1 Sm6 75.4(6) . 6_565
C75_1 C88_1 Sm6 97.5(9) . 6_565
C89_1 C88_1 Sm4 59.2(5) . 6_565
C72_1 C88_1 Sm4 96.8(6) . 6_565
C75_1 C88_1 Sm4 93.0(9) . 6_565
C90_1 C89_1 C88_1 118.7(7) . .
C90_1 C89_1 C86_1 121.9(9) . .
C88_1 C89_1 C86_1 113.4(9) . .
C90_1 C89_1 Sm4 78.9(6) . 6_565
C88_1 C89_1 Sm4 93.7(6) . 6_565
C86_1 C89_1 Sm4 73.9(5) . 6_565
C90_1 C89_1 Sm6 101.3(6) . 6_565
C88_1 C89_1 Sm6 75.5(6) . 6_565
C86_1 C89_1 Sm6 68.5(5) . 6_565
C90_1 C89_1 Sm1 67.4(5) . 6_565
C88_1 C89_1 Sm1 103.9(6) . 6_565
C86_1 C89_1 Sm1 77.2(5) . 6_565
C89_1 C90_1 C80_1 124.4(8) . .
C89_1 C90_1 C77_1 120.2(7) . .
C80_1 C90_1 C77_1 105.3(7) . .
C89_1 C90_1 Sm1 84.6(5) . 6_565
C80_1 C90_1 Sm1 68.5(4) . 6_565
C77_1 C90_1 Sm1 85.1(5) . 6_565
C89_1 C90_1 Sm4 71.3(5) . 6_565
C80_1 C90_1 Sm4 81.4(5) . 6_565
C77_1 C90_1 Sm4 87.3(5) . 6_565
C89_1 C90_1 Sm5 92.1(6) . 6_565
C80_1 C90_1 Sm5 63.9(4) . 6_565
C77_1 C90_1 Sm5 81.1(5) . 6_565
C2_2 C1_2 C10_2 114.2 . .
C2_2 C1_2 C6_2 122.2 . .
C10_2 C1_2 C6_2 118.1 . .
C3_2 C2_2 C1_2 122.9 . .
C3_2 C2_2 C12_2 123.2 . .
C1_2 C2_2 C12_2 102.1 . .
C2_2 C3_2 C4_2 115.6 . .
C2_2 C3_2 C15_2 117.7 . .
C4_2 C3_2 C15_2 121.3 . .
C5_2 C4_2 C18_2 113.6 . .
C5_2 C4_2 C3_2 120.4 . .
C18_2 C4_2 C3_2 115.1 . .
C5_2 C4_2 Sm1 65.16(13) . 6_565
C18_2 C4_2 Sm1 73.87(14) . 6_565
C3_2 C4_2 Sm1 98.23(13) . 6_565
C5_2 C4_2 Sm4 78.7(2) . 6_565
C18_2 C4_2 Sm4 63.49(17) . 6_565
C3_2 C4_2 Sm4 94.15(17) . 6_565
C5_2 C4_2 Sm5 59.4(2) . 6_565
C18_2 C4_2 Sm5 81.7(3) . 6_565
C3_2 C4_2 Sm5 96.5(2) . 6_565
C6_2 C5_2 C4_2 124.6 . .
C6_2 C5_2 C20_2 122.9 . .
C4_2 C5_2 C20_2 103.8 . .
C6_2 C5_2 Sm1 89.87(15) . 6_565
C4_2 C5_2 Sm1 84.14(15) . 6_565
C20_2 C5_2 Sm1 64.69(15) . 6_565
C6_2 C5_2 Sm5 79.8(4) . 6_565
C4_2 C5_2 Sm5 92.9(3) . 6_565
C20_2 C5_2 Sm5 68.2(3) . 6_565
C6_2 C5_2 Sm4 99.13(16) . 6_565
C4_2 C5_2 Sm4 72.40(18) . 6_565
C20_2 C5_2 Sm4 65.98(16) . 6_565
C5_2 C6_2 C1_2 113.5 . .
C5_2 C6_2 C7_2 117.0 . .
C1_2 C6_2 C7_2 121.4 . .
C5_2 C6_2 Sm5 70.0(4) . 6_565
C1_2 C6_2 Sm5 97.9(2) . 6_565
C7_2 C6_2 Sm5 74.2(4) . 6_565
C5_2 C6_2 Sm2 91.63(16) . 6_565
C1_2 C6_2 Sm2 93.74(16) . 6_565
C7_2 C6_2 Sm2 57.99(14) . 6_565
C5_2 C6_2 Sm1 60.97(13) . 6_565
C1_2 C6_2 Sm1 98.21(13) . 6_565
C7_2 C6_2 Sm1 82.29(13) . 6_565
C22_2 C7_2 C6_2 116.1 . .
C22_2 C7_2 C8_2 120.7 . .
C6_2 C7_2 C8_2 117.2 . .
C22_2 C7_2 Sm2 76.42(19) . 6_565
C6_2 C7_2 Sm2 90.77(19) . 6_565
C8_2 C7_2 Sm2 78.9(2) . 6_565
C22_2 C7_2 Sm5 70.1(2) . 6_565
C6_2 C7_2 Sm5 75.2(3) . 6_565
C8_2 C7_2 Sm5 100.6(4) . 6_565
C22_2 C7_2 Sm3 82.16(16) . 6_565
C6_2 C7_2 Sm3 101.89(16) . 6_565
C8_2 C7_2 Sm3 63.44(15) . 6_565
C22_2 C7_2 Sm1 69.57(13) . 6_565
C6_2 C7_2 Sm1 69.58(13) . 6_565
C8_2 C7_2 Sm1 107.51(12) . 6_565
C25_2 C8_2 C9_2 116.7 . .
C25_2 C8_2 C7_2 117.2 . .
C9_2 C8_2 C7_2 119.0 . .
C25_2 C8_2 Sm3 68.9(2) . 6_565
C9_2 C8_2 Sm3 89.80(18) . 6_565
C7_2 C8_2 Sm3 84.5(2) . 6_565
C25_2 C8_2 Sm2 83.05(18) . 6_565
C9_2 C8_2 Sm2 94.63(17) . 6_565
C7_2 C8_2 Sm2 66.09(19) . 6_565
C10_2 C9_2 C28_2 115.1 . .
C10_2 C9_2 C8_2 120.2 . .
C28_2 C9_2 C8_2 115.7 . .
C10_2 C9_2 Sm3 101.73(16) . 6_565
C28_2 C9_2 Sm3 79.40(19) . 6_565
C8_2 C9_2 Sm3 60.11(15) . 6_565
C10_2 C9_2 Sm2 90.20(15) . 6_565
C28_2 C9_2 Sm2 94.33(16) . 6_565
C8_2 C9_2 Sm2 56.85(13) . 6_565
C9_2 C10_2 C11_2 119.0 . .
C9_2 C10_2 C1_2 123.8 . .
C11_2 C10_2 C1_2 108.4 . .
C10_2 C11_2 C30_2 126.3 . .
C10_2 C11_2 C12_2 104.5 . .
C30_2 C11_2 C12_2 115.6 . .
C13_2 C12_2 C2_2 117.9 . .
C13_2 C12_2 C11_2 125.2 . .
C2_2 C12_2 C11_2 110.7 . .
C12_2 C13_2 C14_2 117.0 . .
C12_2 C13_2 C32_2 114.2 . .
C14_2 C13_2 C32_2 116.2 . .
C15_2 C14_2 C13_2 131.6 . .
C15_2 C14_2 C34_2 122.6 . .
C13_2 C14_2 C34_2 96.8 . .
C14_2 C15_2 C3_2 111.8 . .
C14_2 C15_2 C16_2 120.4 . .
C3_2 C15_2 C16_2 120.3 . .
C36_2 C16_2 C17_2 118.8 . .
C36_2 C16_2 C15_2 118.1 . .
C17_2 C16_2 C15_2 116.8 . .
C36_2 C16_2 Sm6 87.7(2) . 6_565
C17_2 C16_2 Sm6 58.6(2) . 6_565
C15_2 C16_2 Sm6 99.2(2) . 6_565
C18_2 C17_2 C39_2 118.9 . .
C18_2 C17_2 C16_2 118.8 . .
C39_2 C17_2 C16_2 116.4 . .
C18_2 C17_2 Sm6 87.4(3) . 6_565
C39_2 C17_2 Sm6 67.2(3) . 6_565
C16_2 C17_2 Sm6 91.2(3) . 6_565
C18_2 C17_2 Sm4 64.4(2) . 6_565
C39_2 C17_2 Sm4 84.32(18) . 6_565
C16_2 C17_2 Sm4 98.02(17) . 6_565
C17_2 C18_2 C19_2 117.5 . .
C17_2 C18_2 C4_2 127.6 . .
C19_2 C18_2 C4_2 107.5 . .
C17_2 C18_2 Sm4 86.5(2) . 6_565
C19_2 C18_2 Sm4 68.71(19) . 6_565
C4_2 C18_2 Sm4 86.1(2) . 6_565
C17_2 C18_2 Sm1 100.32(13) . 6_565
C19_2 C18_2 Sm1 63.74(14) . 6_565
C4_2 C18_2 Sm1 76.19(15) . 6_565
C17_2 C18_2 Sm6 63.2(2) . 6_565
C19_2 C18_2 Sm6 78.4(2) . 6_565
C4_2 C18_2 Sm6 104.0(2) . 6_565
C18_2 C19_2 C41_2 124.7 . .
C18_2 C19_2 C20_2 106.5 . .
C41_2 C19_2 C20_2 114.3 . .
C18_2 C19_2 Sm4 78.1(2) . 6_565
C41_2 C19_2 Sm4 72.7(2) . 6_565
C20_2 C19_2 Sm4 82.0(2) . 6_565
C18_2 C19_2 Sm1 85.41(16) . 6_565
C41_2 C19_2 Sm1 78.98(17) . 6_565
C20_2 C19_2 Sm1 66.25(15) . 6_565
C18_2 C19_2 Sm6 72.5(2) . 6_565
C41_2 C19_2 Sm6 62.6(2) . 6_565
C20_2 C19_2 Sm6 104.6(2) . 6_565
C18_2 C19_2 Sm5 89.2(2) . 6_565
C41_2 C19_2 Sm5 80.7(2) . 6_565
C20_2 C19_2 Sm5 60.3(2) . 6_565
C21_2 C20_2 C5_2 116.8 . .
C21_2 C20_2 C19_2 124.9 . .
C5_2 C20_2 C19_2 108.4 . .
C21_2 C20_2 Sm1 81.02(17) . 6_565
C5_2 C20_2 Sm1 80.43(18) . 6_565
C19_2 C20_2 Sm1 76.90(16) . 6_565
C21_2 C20_2 Sm5 72.6(3) . 6_565
C5_2 C20_2 Sm5 78.7(2) . 6_565
C19_2 C20_2 Sm5 87.7(4) . 6_565
C21_2 C20_2 Sm4 91.14(19) . 6_565
C5_2 C20_2 Sm4 83.72(18) . 6_565
C19_2 C20_2 Sm4 63.48(19) . 6_565
C20_2 C21_2 C22_2 122.5 . .
C20_2 C21_2 C43_2 117.5 . .
C22_2 C21_2 C43_2 110.9 . .
C20_2 C21_2 Sm5 77.0(4) . 6_565
C22_2 C21_2 Sm5 81.3(4) . 6_565
C43_2 C21_2 Sm5 81.5(3) . 6_565
C20_2 C21_2 Sm1 67.88(16) . 6_565
C22_2 C21_2 Sm1 92.25(15) . 6_565
C43_2 C21_2 Sm1 80.59(17) . 6_565
C20_2 C21_2 Sm2 94.68(16) . 6_565
C22_2 C21_2 Sm2 60.38(14) . 6_565
C43_2 C21_2 Sm2 84.41(15) . 6_565
C20_2 C21_2 Sm4 63.11(16) . 6_565
C22_2 C21_2 Sm4 101.78(16) . 6_565
C43_2 C21_2 Sm4 76.94(16) . 6_565
C7_2 C22_2 C21_2 124.2 . .
C7_2 C22_2 C23_2 122.0 . .
C21_2 C22_2 C23_2 103.4 . .
C7_2 C22_2 Sm2 70.39(18) . 6_565
C21_2 C22_2 Sm2 90.14(18) . 6_565
C23_2 C22_2 Sm2 79.27(19) . 6_565
C7_2 C22_2 Sm5 80.1(3) . 6_565
C21_2 C22_2 Sm5 67.1(4) . 6_565
C23_2 C22_2 Sm5 91.6(3) . 6_565
C7_2 C22_2 Sm1 83.72(14) . 6_565
C21_2 C22_2 Sm1 58.95(13) . 6_565
C23_2 C22_2 Sm1 96.39(14) . 6_565
C7_2 C22_2 Sm3 70.18(16) . 6_565
C21_2 C22_2 Sm3 102.20(13) . 6_565
C23_2 C22_2 Sm3 68.97(17) . 6_565
C24_2 C23_2 C44_2 126.2 . .
C24_2 C23_2 C22_2 115.4 . .
C44_2 C23_2 C22_2 106.7 . .
C24_2 C23_2 Sm2 81.42(18) . 6_565
C44_2 C23_2 Sm2 87.08(16) . 6_565
C22_2 C23_2 Sm2 65.72(18) . 6_565
C24_2 C23_2 Sm3 65.11(16) . 6_565
C44_2 C23_2 Sm3 92.28(14) . 6_565
C22_2 C23_2 Sm3 80.0(2) . 6_565
C23_2 C24_2 C25_2 124.7 . .
C23_2 C24_2 C47_2 120.8 . .
C25_2 C24_2 C47_2 104.8 . .
C23_2 C24_2 Sm3 86.8(2) . 6_565
C25_2 C24_2 Sm3 67.24(17) . 6_565
C47_2 C24_2 Sm3 84.3(2) . 6_565
C23_2 C24_2 Sm2 70.54(18) . 6_565
C25_2 C24_2 Sm2 73.79(16) . 6_565
C47_2 C24_2 Sm2 98.10(16) . 6_565
C8_2 C25_2 C26_2 122.2 . .
C8_2 C25_2 C24_2 119.5 . .
C26_2 C25_2 C24_2 109.7 . .
C8_2 C25_2 Sm3 77.8(2) . 6_565
C26_2 C25_2 Sm3 85.8(2) . 6_565
C24_2 C25_2 Sm3 77.16(19) . 6_565
C8_2 C25_2 Sm2 66.39(17) . 6_565
C26_2 C25_2 Sm2 102.39(17) . 6_565
C24_2 C25_2 Sm2 74.43(16) . 6_565
C27_2 C26_2 C25_2 123.5 . .
C27_2 C26_2 C48_2 117.4 . .
C25_2 C26_2 C48_2 104.7 . .
C27_2 C26_2 Sm3 86.71(17) . 6_565
C25_2 C26_2 Sm3 61.94(19) . 6_565
C48_2 C26_2 Sm3 83.15(19) . 6_565
C26_2 C27_2 C51_2 125.8 . .
C26_2 C27_2 C28_2 113.5 . .
C51_2 C27_2 C28_2 116.4 . .
C26_2 C27_2 Sm3 66.99(14) . 6_565
C51_2 C27_2 Sm3 104.79(17) . 6_565
C28_2 C27_2 Sm3 77.26(18) . 6_565
C9_2 C28_2 C29_2 126.2 . .
C9_2 C28_2 C27_2 127.4 . .
C29_2 C28_2 C27_2 101.3 . .
C9_2 C28_2 Sm3 72.92(19) . 6_565
C29_2 C28_2 Sm3 105.23(14) . 6_565
C27_2 C28_2 Sm3 74.14(19) . 6_565
C30_2 C29_2 C28_2 117.1 . .
C30_2 C29_2 C52_2 123.0 . .
C28_2 C29_2 C52_2 109.2 . .
C29_2 C30_2 C11_2 114.2 . .
C29_2 C30_2 C31_2 116.6 . .
C11_2 C30_2 C31_2 123.2 . .
C32_2 C31_2 C30_2 115.2 . .
C32_2 C31_2 C54_2 117.0 . .
C30_2 C31_2 C54_2 122.4 . .
C33_2 C32_2 C31_2 123.7 . .
C33_2 C32_2 C13_2 104.9 . .
C31_2 C32_2 C13_2 125.9 . .
C32_2 C33_2 C56_2 124.2 . .
C32_2 C33_2 C34_2 108.6 . .
C56_2 C33_2 C34_2 115.3 . .
C35_2 C34_2 C33_2 125.0 . .
C35_2 C34_2 C14_2 113.7 . .
C33_2 C34_2 C14_2 111.5 . .
C34_2 C35_2 C36_2 127.5 . .
C34_2 C35_2 C58_2 122.8 . .
C36_2 C35_2 C58_2 100.9 . .
C16_2 C36_2 C37_2 118.5 . .
C16_2 C36_2 C35_2 117.0 . .
C37_2 C36_2 C35_2 113.5 . .
C38_2 C37_2 C36_2 127.4 . .
C38_2 C37_2 C59_2 120.1 . .
C36_2 C37_2 C59_2 102.3 . .
C38_2 C37_2 Sm6 62.8(2) . 6_565
C36_2 C37_2 Sm6 81.4(2) . 6_565
C59_2 C37_2 Sm6 100.1(2) . 6_565
C37_2 C38_2 C62_2 124.7 . .
C37_2 C38_2 C39_2 112.3 . .
C62_2 C38_2 C39_2 111.5 . .
C37_2 C38_2 Sm6 91.6(2) . 6_565
C62_2 C38_2 Sm6 83.0(3) . 6_565
C39_2 C38_2 Sm6 59.3(2) . 6_565
C17_2 C39_2 C40_2 121.3 . .
C17_2 C39_2 C38_2 126.4 . .
C40_2 C39_2 C38_2 102.3 . .
C17_2 C39_2 Sm6 78.5(3) . 6_565
C40_2 C39_2 Sm6 72.0(3) . 6_565
C38_2 C39_2 Sm6 87.9(3) . 6_565
C17_2 C39_2 Sm4 67.61(16) . 6_565
C40_2 C39_2 Sm4 68.12(16) . 6_565
C38_2 C39_2 Sm4 107.22(17) . 6_565
C41_2 C40_2 C39_2 119.5 . .
C41_2 C40_2 C63_2 117.9 . .
C39_2 C40_2 C63_2 113.1 . .
C41_2 C40_2 Sm6 81.4(3) . 6_565
C39_2 C40_2 Sm6 71.7(3) . 6_565
C63_2 C40_2 Sm6 86.1(3) . 6_565
C41_2 C40_2 Sm4 58.81(19) . 6_565
C39_2 C40_2 Sm4 83.20(18) . 6_565
C63_2 C40_2 Sm4 99.51(17) . 6_565
C40_2 C41_2 C42_2 118.1 . .
C40_2 C41_2 C19_2 114.3 . .
C42_2 C41_2 C19_2 123.8 . .
C40_2 C41_2 Sm4 91.6(2) . 6_565
C42_2 C41_2 Sm4 86.6(2) . 6_565
C19_2 C41_2 Sm4 72.7(2) . 6_565
C40_2 C41_2 Sm6 65.8(3) . 6_565
C42_2 C41_2 Sm6 96.0(3) . 6_565
C19_2 C41_2 Sm6 87.3(3) . 6_565
C40_2 C41_2 Sm1 106.39(14) . 6_565
C42_2 C41_2 Sm1 78.44(15) . 6_565
C19_2 C41_2 Sm1 68.47(15) . 6_565
C40_2 C41_2 Sm5 110.8(2) . 6_565
C42_2 C41_2 Sm5 72.5(3) . 6_565
C19_2 C41_2 Sm5 71.2(2) . 6_565
C43_2 C42_2 C41_2 118.6 . .
C43_2 C42_2 C65_2 112.1 . .
C41_2 C42_2 C65_2 123.2 . .
C43_2 C42_2 Sm1 74.66(13) . 6_565
C41_2 C42_2 Sm1 70.62(14) . 6_565
C65_2 C42_2 Sm1 101.36(14) . 6_565
C43_2 C42_2 Sm4 89.0(2) . 6_565
C41_2 C42_2 Sm4 61.93(17) . 6_565
C65_2 C42_2 Sm4 96.43(18) . 6_565
C43_2 C42_2 Sm5 67.4(3) . 6_565
C41_2 C42_2 Sm5 79.7(4) . 6_565
C65_2 C42_2 Sm5 98.4(3) . 6_565
C43_2 C42_2 Sm6 110.1(2) . 6_565
C41_2 C42_2 Sm6 56.1(2) . 6_565
C65_2 C42_2 Sm6 84.3(2) . 6_565
C44_2 C43_2 C42_2 123.4 . .
C44_2 C43_2 C21_2 107.1 . .
C42_2 C43_2 C21_2 120.4 . .
C44_2 C43_2 Sm5 91.4(4) . 6_565
C42_2 C43_2 Sm5 84.1(3) . 6_565
C21_2 C43_2 Sm5 63.8(2) . 6_565
C44_2 C43_2 Sm1 101.12(14) . 6_565
C42_2 C43_2 Sm1 75.50(14) . 6_565
C21_2 C43_2 Sm1 64.89(14) . 6_565
C44_2 C43_2 Sm4 107.38(15) . 6_565
C42_2 C43_2 Sm4 63.69(18) . 6_565
C21_2 C43_2 Sm4 73.22(18) . 6_565
C43_2 C44_2 C45_2 129.9 . .
C43_2 C44_2 C23_2 111.1 . .
C45_2 C44_2 C23_2 109.8 . .
C43_2 C44_2 Sm2 82.53(16) . 6_565
C45_2 C44_2 Sm2 91.44(16) . 6_565
C23_2 C44_2 Sm2 62.93(13) . 6_565
C43_2 C44_2 Sm5 62.9(4) . 6_565
C45_2 C44_2 Sm5 99.5(3) . 6_565
C23_2 C44_2 Sm5 78.1(3) . 6_565
C46_2 C45_2 C44_2 130.0 . .
C46_2 C45_2 C66_2 116.1 . .
C44_2 C45_2 C66_2 109.8 . .
C45_2 C46_2 C69_2 130.8 . .
C45_2 C46_2 C47_2 116.3 . .
C69_2 C46_2 C47_2 105.5 . .
C48_2 C47_2 C46_2 127.0 . .
C48_2 C47_2 C24_2 106.7 . .
C46_2 C47_2 C24_2 116.3 . .
C48_2 C47_2 Sm3 80.18(17) . 6_565
C46_2 C47_2 Sm3 92.36(14) . 6_565
C24_2 C47_2 Sm3 63.25(19) . 6_565
C47_2 C48_2 C49_2 120.9 . .
C47_2 C48_2 C26_2 113.8 . .
C49_2 C48_2 C26_2 115.8 . .
C47_2 C48_2 Sm3 88.66(15) . .
C49_2 C48_2 Sm3 58.35(16) . .
C26_2 C48_2 Sm3 93.90(17) . .
C47_2 C48_2 Sm3 72.02(16) . 6_565
C49_2 C48_2 Sm3 100.37(17) . 6_565
C26_2 C48_2 Sm3 66.82(15) . 6_565
C48_2 C49_2 C70_2 116.1 . .
C48_2 C49_2 C50_2 125.4 . .
C70_2 C49_2 C50_2 112.6 . .
C48_2 C49_2 Sm3 92.6(2) . .
C70_2 C49_2 Sm3 75.0(2) . .
C50_2 C49_2 Sm3 77.35(19) . .
C48_2 C49_2 Sm2 104.02(14) . .
C70_2 C49_2 Sm2 63.77(15) . .
C50_2 C49_2 Sm2 76.69(14) . .
C51_2 C50_2 C73_2 111.0 . .
C51_2 C50_2 C49_2 111.9 . .
C73_2 C50_2 C49_2 124.7 . .
C51_2 C50_2 Sm3 91.0(2) . .
C73_2 C50_2 Sm3 77.0(2) . .
C49_2 C50_2 Sm3 69.09(18) . .
C51_2 C50_2 Sm2 100.89(14) . .
C73_2 C50_2 Sm2 63.64(15) . .
C49_2 C50_2 Sm2 75.33(15) . .
C27_2 C51_2 C50_2 122.9 . .
C27_2 C51_2 C52_2 105.5 . .
C50_2 C51_2 C52_2 121.3 . .
C27_2 C51_2 Sm3 88.79(19) . .
C50_2 C51_2 Sm3 60.73(15) . .
C52_2 C51_2 Sm3 92.09(15) . .
C53_2 C52_2 C51_2 122.5 . .
C53_2 C52_2 C29_2 120.7 . .
C51_2 C52_2 C29_2 107.2 . .
C52_2 C53_2 C74_2 119.8 . .
C52_2 C53_2 C54_2 118.9 . .
C74_2 C53_2 C54_2 115.8 . .
C55_2 C54_2 C31_2 120.3 . .
C55_2 C54_2 C53_2 117.1 . .
C31_2 C54_2 C53_2 118.0 . .
C54_2 C55_2 C56_2 117.9 . .
C54_2 C55_2 C76_2 122.0 . .
C56_2 C55_2 C76_2 117.5 . .
C57_2 C56_2 C33_2 119.4 . .
C57_2 C56_2 C55_2 122.1 . .
C33_2 C56_2 C55_2 115.8 . .
C56_2 C57_2 C78_2 118.8 . .
C56_2 C57_2 C58_2 125.6 . .
C78_2 C57_2 C58_2 108.4 . .
C59_2 C58_2 C57_2 128.6 . .
C59_2 C58_2 C35_2 110.2 . .
C57_2 C58_2 C35_2 110.8 . .
C58_2 C59_2 C60_2 117.9 . .
C58_2 C59_2 C37_2 112.9 . .
C60_2 C59_2 C37_2 119.0 . .
C58_2 C59_2 Sm6 93.8(2) . .
C60_2 C59_2 Sm6 58.5(2) . .
C37_2 C59_2 Sm6 87.6(2) . .
C59_2 C60_2 C79_2 116.9 . .
C59_2 C60_2 C61_2 117.1 . .
C79_2 C60_2 C61_2 119.1 . .
C59_2 C60_2 Sm6 92.1(3) . .
C79_2 C60_2 Sm6 84.0(3) . .
C61_2 C60_2 Sm6 68.2(3) . .
C62_2 C61_2 C82_2 113.6 . .
C62_2 C61_2 C60_2 120.7 . .
C82_2 C61_2 C60_2 116.6 . .
C62_2 C61_2 Sm6 85.4(3) . .
C82_2 C61_2 Sm6 78.3(3) . .
C60_2 C61_2 Sm6 76.1(3) . .
C62_2 C61_2 Sm4 101.13(16) . .
C82_2 C61_2 Sm4 62.47(17) . .
C60_2 C61_2 Sm4 76.94(16) . .
C38_2 C62_2 C61_2 117.8 . .
C38_2 C62_2 C63_2 111.9 . .
C61_2 C62_2 C63_2 121.5 . .
C38_2 C62_2 Sm6 94.2(3) . .
C61_2 C62_2 Sm6 62.4(3) . .
C63_2 C62_2 Sm6 85.8(3) . .
C38_2 C62_2 Sm6 68.4(2) . 6_565
C61_2 C62_2 Sm6 104.3(2) . 6_565
C63_2 C62_2 Sm6 67.4(2) . 6_565
C64_2 C63_2 C62_2 123.5 . .
C64_2 C63_2 C40_2 125.7 . .
C62_2 C63_2 C40_2 100.8 . .
C64_2 C63_2 Sm6 93.9(2) . 6_565
C62_2 C63_2 Sm6 82.5(2) . 6_565
C40_2 C63_2 Sm6 59.9(2) . 6_565
C64_2 C63_2 Sm6 76.0(2) . .
C62_2 C63_2 Sm6 64.4(2) . .
C40_2 C63_2 Sm6 100.8(2) . .
C63_2 C64_2 C83_2 114.8 . .
C63_2 C64_2 C65_2 116.3 . .
C83_2 C64_2 C65_2 125.5 . .
C63_2 C64_2 Sm6 77.7(2) . .
C83_2 C64_2 Sm6 69.1(2) . .
C65_2 C64_2 Sm6 104.7(2) . .
C66_2 C65_2 C42_2 125.2 . .
C66_2 C65_2 C64_2 114.0 . .
C42_2 C65_2 C64_2 117.7 . .
C65_2 C66_2 C45_2 119.1 . .
C65_2 C66_2 C67_2 121.3 . .
C45_2 C66_2 C67_2 116.2 . .
C84_2 C67_2 C68_2 116.7 . .
C84_2 C67_2 C66_2 119.2 . .
C68_2 C67_2 C66_2 119.5 . .
C84_2 C67_2 Sm5 73.2(4) . .
C68_2 C67_2 Sm5 75.1(3) . .
C66_2 C67_2 Sm5 100.5(2) . .
C67_2 C68_2 C69_2 125.6 . .
C67_2 C68_2 C87_2 116.6 . .
C69_2 C68_2 C87_2 107.7 . .
C67_2 C68_2 Sm2 93.39(14) . .
C69_2 C68_2 Sm2 78.26(17) . .
C87_2 C68_2 Sm2 64.50(16) . .
C67_2 C68_2 Sm5 77.9(3) . .
C69_2 C68_2 Sm5 98.6(4) . .
C87_2 C68_2 Sm5 61.4(2) . .
C70_2 C69_2 C68_2 111.0 . .
C70_2 C69_2 C46_2 129.0 . .
C68_2 C69_2 C46_2 110.9 . .
C70_2 C69_2 Sm3 63.60(14) . .
C68_2 C69_2 Sm3 89.20(19) . .
C46_2 C69_2 Sm3 89.46(19) . .
C70_2 C69_2 Sm2 66.74(14) . .
C68_2 C69_2 Sm2 73.36(17) . .
C46_2 C69_2 Sm2 99.59(14) . .
C69_2 C70_2 C49_2 119.1 . .
C69_2 C70_2 C71_2 104.3 . .
C49_2 C70_2 C71_2 126.7 . .
C69_2 C70_2 Sm3 86.64(17) . .
C49_2 C70_2 Sm3 72.0(2) . .
C71_2 C70_2 Sm3 81.9(2) . .
C69_2 C70_2 Sm2 85.09(16) . .
C49_2 C70_2 Sm2 88.21(19) . .
C71_2 C70_2 Sm2 65.16(18) . .
C72_2 C71_2 C87_2 120.7 . .
C72_2 C71_2 C70_2 114.5 . .
C87_2 C71_2 C70_2 114.0 . .
C72_2 C71_2 Sm2 74.98(18) . .
C87_2 C71_2 Sm2 79.1(2) . .
C70_2 C71_2 Sm2 83.2(2) . .
C72_2 C71_2 Sm3 77.79(18) . .
C87_2 C71_2 Sm3 92.36(16) . .
C70_2 C71_2 Sm3 66.59(19) . .
C72_2 C71_2 Sm5 78.9(2) . .
C87_2 C71_2 Sm5 61.7(3) . .
C70_2 C71_2 Sm5 99.1(3) . .
C71_2 C72_2 C88_2 112.5 . .
C71_2 C72_2 C73_2 126.5 . .
C88_2 C72_2 C73_2 107.9 . .
C71_2 C72_2 Sm2 72.43(17) . .
C88_2 C72_2 Sm2 78.84(19) . .
C73_2 C72_2 Sm2 82.8(2) . .
C71_2 C72_2 Sm3 72.68(17) . .
C88_2 C72_2 Sm3 94.47(17) . .
C73_2 C72_2 Sm3 70.54(17) . .
C71_2 C72_2 Sm5 74.3(2) . .
C88_2 C72_2 Sm5 61.7(3) . .
C73_2 C72_2 Sm5 96.5(3) . .
C74_2 C73_2 C72_2 112.9 . .
C74_2 C73_2 C50_2 127.5 . .
C72_2 C73_2 C50_2 113.0 . .
C74_2 C73_2 Sm3 94.25(16) . .
C72_2 C73_2 Sm3 79.3(2) . .
C50_2 C73_2 Sm3 71.0(2) . .
C74_2 C73_2 Sm2 88.55(15) . .
C72_2 C73_2 Sm2 66.06(17) . .
C50_2 C73_2 Sm2 87.86(18) . .
C53_2 C74_2 C73_2 116.8 . .
C53_2 C74_2 C75_2 129.7 . .
C73_2 C74_2 C75_2 105.3 . .
C53_2 C74_2 Sm2 97.95(15) . .
C73_2 C74_2 Sm2 64.03(13) . .
C75_2 C74_2 Sm2 76.17(17) . .
C76_2 C75_2 C74_2 116.0 . .
C76_2 C75_2 C88_2 122.7 . .
C74_2 C75_2 C88_2 107.3 . .
C76_2 C75_2 Sm2 95.78(13) . .
C74_2 C75_2 Sm2 75.80(17) . .
C88_2 C75_2 Sm2 60.14(15) . .
C75_2 C76_2 C77_2 116.7 . .
C75_2 C76_2 C55_2 119.3 . .
C77_2 C76_2 C55_2 116.8 . .
C76_2 C77_2 C78_2 123.2 . .
C76_2 C77_2 C90_2 120.2 . .
C78_2 C77_2 C90_2 110.6 . .
C76_2 C77_2 Sm1 90.69(14) . .
C78_2 C77_2 Sm1 92.59(13) . .
C90_2 C77_2 Sm1 61.15(13) . .
C76_2 C77_2 Sm4 98.10(16) . .
C78_2 C77_2 Sm4 79.3(2) . .
C90_2 C77_2 Sm4 66.64(17) . .
C79_2 C78_2 C77_2 107.4 . .
C79_2 C78_2 C57_2 124.2 . .
C77_2 C78_2 C57_2 120.9 . .
C79_2 C78_2 Sm4 67.43(15) . .
C77_2 C78_2 Sm4 73.1(2) . .
C57_2 C78_2 Sm4 100.34(17) . .
C78_2 C79_2 C60_2 121.6 . .
C78_2 C79_2 C80_2 107.7 . .
C60_2 C79_2 C80_2 121.0 . .
C78_2 C79_2 Sm6 92.2(2) . .
C60_2 C79_2 Sm6 64.2(2) . .
C80_2 C79_2 Sm6 84.9(3) . .
C78_2 C79_2 Sm4 85.00(16) . .
C60_2 C79_2 Sm4 86.7(2) . .
C80_2 C79_2 Sm4 66.4(2) . .
C81_2 C80_2 C90_2 115.2 . .
C81_2 C80_2 C79_2 121.1 . .
C90_2 C80_2 C79_2 111.6 . .
C81_2 C80_2 Sm4 72.65(18) . .
C90_2 C80_2 Sm4 79.7(2) . .
C79_2 C80_2 Sm4 82.9(2) . .
C81_2 C80_2 Sm1 72.70(15) . .
C90_2 C80_2 Sm1 67.74(14) . .
C79_2 C80_2 Sm1 94.91(14) . .
C81_2 C80_2 Sm6 73.1(2) . .
C90_2 C80_2 Sm6 99.1(2) . .
C79_2 C80_2 Sm6 66.1(2) . .
C80_2 C81_2 C85_2 119.9 . .
C80_2 C81_2 C82_2 119.5 . .
C85_2 C81_2 C82_2 107.5 . .
C80_2 C81_2 Sm4 75.70(18) . .
C85_2 C81_2 Sm4 77.6(2) . .
C82_2 C81_2 Sm4 80.5(2) . .
C80_2 C81_2 Sm1 77.14(16) . .
C85_2 C81_2 Sm1 65.19(15) . .
C82_2 C81_2 Sm1 92.22(14) . .
C80_2 C81_2 Sm6 79.3(2) . .
C85_2 C81_2 Sm6 94.6(2) . .
C82_2 C81_2 Sm6 60.7(2) . .
C80_2 C81_2 Sm5 79.5(2) . .
C85_2 C81_2 Sm5 59.9(2) . .
C82_2 C81_2 Sm5 95.5(2) . .
C83_2 C82_2 C81_2 108.7 . .
C83_2 C82_2 C61_2 119.0 . .
C81_2 C82_2 C61_2 122.2 . .
C83_2 C82_2 Sm6 83.6(3) . .
C81_2 C82_2 Sm6 89.7(3) . .
C61_2 C82_2 Sm6 66.5(3) . .
C83_2 C82_2 Sm4 80.76(18) . .
C81_2 C82_2 Sm4 68.2(2) . .
C61_2 C82_2 Sm4 88.4(2) . .
C83_2 C82_2 Sm1 77.33(13) . .
C81_2 C82_2 Sm1 60.10(12) . .
C61_2 C82_2 Sm1 99.65(12) . .
C64_2 C83_2 C82_2 125.2 . .
C64_2 C83_2 C84_2 117.4 . .
C82_2 C83_2 C84_2 111.4 . .
C64_2 C83_2 Sm6 82.4(2) . .
C82_2 C83_2 Sm6 65.7(2) . .
C84_2 C83_2 Sm6 99.8(2) . .
C64_2 C83_2 Sm4 97.24(18) . .
C82_2 C83_2 Sm4 69.94(17) . .
C84_2 C83_2 Sm4 77.4(2) . .
C67_2 C84_2 C83_2 122.5 . .
C67_2 C84_2 C85_2 125.2 . .
C83_2 C84_2 C85_2 101.4 . .
C67_2 C84_2 Sm1 89.47(14) . .
C83_2 C84_2 Sm1 86.24(14) . .
C85_2 C84_2 Sm1 60.25(14) . .
C67_2 C84_2 Sm4 96.73(16) . .
C83_2 C84_2 Sm4 72.7(2) . .
C85_2 C84_2 Sm4 64.59(17) . .
C67_2 C84_2 Sm5 80.8(4) . .
C83_2 C84_2 Sm5 93.9(3) . .
C85_2 C84_2 Sm5 63.8(3) . .
C86_2 C85_2 C81_2 125.3 . .
C86_2 C85_2 C84_2 116.0 . .
C81_2 C85_2 C84_2 110.8 . .
C86_2 C85_2 Sm1 73.02(16) . .
C81_2 C85_2 Sm1 82.77(17) . .
C84_2 C85_2 Sm1 87.38(16) . .
C86_2 C85_2 Sm4 87.2(2) . .
C81_2 C85_2 Sm4 70.6(2) . .
C84_2 C85_2 Sm4 84.44(18) . .
C86_2 C85_2 Sm5 65.3(3) . .
C81_2 C85_2 Sm5 92.5(4) . .
C84_2 C85_2 Sm5 85.7(3) . .
C87_2 C86_2 C85_2 119.4 . .
C87_2 C86_2 C89_2 117.6 . .
C85_2 C86_2 C89_2 114.3 . .
C87_2 C86_2 Sm1 94.02(17) . .
C85_2 C86_2 Sm1 74.18(16) . .
C89_2 C86_2 Sm1 71.97(17) . .
C87_2 C86_2 Sm5 83.5(4) . .
C85_2 C86_2 Sm5 83.9(4) . .
C89_2 C86_2 Sm5 72.8(3) . .
C87_2 C86_2 Sm2 64.89(15) . .
C85_2 C86_2 Sm2 101.77(14) . .
C89_2 C86_2 Sm2 75.49(15) . .
C87_2 C86_2 Sm4 101.84(17) . .
C85_2 C86_2 Sm4 64.78(16) . .
C89_2 C86_2 Sm4 74.23(16) . .
C86_2 C87_2 C71_2 124.8 . .
C86_2 C87_2 C68_2 124.2 . .
C71_2 C87_2 C68_2 102.8 . .
C86_2 C87_2 Sm2 87.04(18) . .
C71_2 C87_2 Sm2 68.87(16) . .
C68_2 C87_2 Sm2 84.61(17) . .
C86_2 C87_2 Sm5 65.9(4) . .
C71_2 C87_2 Sm5 90.2(4) . .
C68_2 C87_2 Sm5 89.0(3) . .
C86_2 C87_2 Sm1 57.68(14) . .
C71_2 C87_2 Sm1 98.72(14) . .
C68_2 C87_2 Sm1 90.81(14) . .
C89_2 C88_2 C72_2 130.2 . .
C89_2 C88_2 C75_2 116.8 . .
C72_2 C88_2 C75_2 106.1 . .
C89_2 C88_2 Sm2 86.07(18) . .
C72_2 C88_2 Sm2 69.34(17) . .
C75_2 C88_2 Sm2 90.01(17) . .
C89_2 C88_2 Sm5 64.5(4) . .
C72_2 C88_2 Sm5 90.7(4) . .
C75_2 C88_2 Sm5 92.6(2) . .
C89_2 C88_2 Sm1 56.40(13) . .
C72_2 C88_2 Sm1 99.72(14) . .
C75_2 C88_2 Sm1 92.43(13) . .
C90_2 C89_2 C88_2 121.0 . .
C90_2 C89_2 C86_2 119.7 . .
C88_2 C89_2 C86_2 114.0 . .
C90_2 C89_2 Sm1 79.48(17) . .
C88_2 C89_2 Sm1 95.20(16) . .
C86_2 C89_2 Sm1 72.48(17) . .
C90_2 C89_2 Sm5 89.5(4) . .
C88_2 C89_2 Sm5 84.9(4) . .
C86_2 C89_2 Sm5 71.9(2) . .
C90_2 C89_2 Sm4 69.30(18) . .
C88_2 C89_2 Sm4 102.94(16) . .
C86_2 C89_2 Sm4 76.25(16) . .
C90_2 C89_2 Sm2 106.34(13) . .
C88_2 C89_2 Sm2 65.53(15) . .
C86_2 C89_2 Sm2 74.88(15) . .
C89_2 C90_2 C80_2 125.4 . .
C89_2 C90_2 C77_2 120.0 . .
C80_2 C90_2 C77_2 102.7 . .
C89_2 C90_2 Sm1 68.81(15) . .
C80_2 C90_2 Sm1 81.15(16) . .
C77_2 C90_2 Sm1 88.17(15) . .
C89_2 C90_2 Sm4 82.8(2) . .
C80_2 C90_2 Sm4 69.33(19) . .
C77_2 C90_2 Sm4 83.32(18) . .
C89_2 C90_2 Sm5 61.2(3) . .
C80_2 C90_2 Sm5 90.3(3) . .
C77_2 C90_2 Sm5 88.0(2) . .
N1 Ni1 N3 178.37(8) . .
N1 Ni1 N2 89.99(4) . .
N3 Ni1 N2 89.98(4) . .
N1 Ni1 N2 89.99(4) . 6_565
N3 Ni1 N2 89.98(4) . 6_565
N2 Ni1 N2 177.82(8) . 6_565
C96 N1 C96 104.3(2) . 6_565
C96 N1 Ni1 127.84(10) . .
C96 N1 Ni1 127.84(10) 6_565 .
C101 N2 C98 104.11(15) . .
C101 N2 Ni1 127.92(11) . .
C98 N2 Ni1 127.97(12) . .
C103 N3 C103 104.14(19) . 6_565
C103 N3 Ni1 127.90(9) . .
C103 N3 Ni1 127.90(10) 6_565 .
C95 C95 C96 106.35(11) 6_565 .
C95 C95 C105 128.34(11) 6_565 .
C96 C95 C105 125.23(18) . .
C97 C96 N1 125.41(15) . .
C97 C96 C95 123.10(16) . .
N1 C96 C95 111.49(17) . .
C96 C97 C98 123.80(16) . .
C96 C97 H97 118.1 . .
C98 C97 H97 118.1 . .
C97 C98 N2 124.96(17) . .
C97 C98 C99 123.53(16) . .
N2 C98 C99 111.50(15) . .
C100 C99 C98 106.34(16) . .
C100 C99 C107 128.76(18) . .
C98 C99 C107 124.89(17) . .
C99 C100 C101 106.37(16) . .
C99 C100 C109 129.01(17) . .
C101 C100 C109 124.61(16) . .
N2 C101 C102 125.01(16) . .
N2 C101 C100 111.68(15) . .
C102 C101 C100 123.31(16) . .
C103 C102 C101 123.85(16) . .
C103 C102 H102 118.1 . .
C101 C102 H102 118.1 . .
C102 C103 N3 125.31(15) . .
C102 C103 C104 123.04(15) . .
N3 C103 C104 111.65(15) . .
C104 C104 C103 106.28(10) 6_565 .
C104 C104 C111 128.58(10) 6_565 .
C103 C104 C111 124.94(16) . .
C95 C105 C106 113.06(17) . .
C95 C105 H10A 109.0 . .
C106 C105 H10A 109.0 . .
C95 C105 H10B 109.0 . .
C106 C105 H10B 109.0 . .
H10A C105 H10B 107.8 . .
C105 C106 H10C 109.5 . .
C105 C106 H10D 109.5 . .
H10C C106 H10D 109.5 . .
C105 C106 H10E 109.5 . .
H10C C106 H10E 109.5 . .
H10D C106 H10E 109.5 . .
C99 C107 C108 112.91(18) . .
C99 C107 H10F 109.0 . .
C108 C107 H10F 109.0 . .
C99 C107 H10G 109.0 . .
C108 C107 H10G 109.0 . .
H10F C107 H10G 107.8 . .
C107 C108 H10H 109.5 . .
C107 C108 H10I 109.5 . .
H10H C108 H10I 109.5 . .
C107 C108 H10J 109.5 . .
H10H C108 H10J 109.5 . .
H10I C108 H10J 109.5 . .
C100 C109 C110 112.84(19) . .
C100 C109 H10K 109.0 . .
C110 C109 H10K 109.0 . .
C100 C109 H10L 109.0 . .
C110 C109 H10L 109.0 . .
H10K C109 H10L 107.8 . .
C109 C110 H11A 109.5 . .
C109 C110 H11B 109.5 . .
H11A C110 H11B 109.5 . .
C109 C110 H11C 109.5 . .
H11A C110 H11C 109.5 . .
H11B C110 H11C 109.5 . .
C104 C111 C112 111.71(15) . .
C104 C111 H11D 109.3 . .
C112 C111 H11D 109.3 . .
C104 C111 H11E 109.3 . .
C112 C111 H11E 109.3 . .
H11D C111 H11E 107.9 . .
C111 C112 H11F 109.5 . .
C111 C112 H11G 109.5 . .
H11F C112 H11G 109.5 . .
C111 C112 H11H 109.5 . .
H11F C112 H11H 109.5 . .
H11G C112 H11H 109.5 . .
C118 C113 C114 119.9 . .
C118 C113 C119 120.0 . .
C114 C113 C119 120.0 . .
C113 C114 C115 120.1 . .
C116 C115 C114 120.0 . .
C115 C116 C117 119.9 . .
C116 C117 C118 120.1 . .
C113 C118 C117 120.0 . .
C125 C120 C121 120.1 . .
C125 C120 C126 117.0 . .
C121 C120 C126 121.7 . .
C122 C121 C120 120.0 . .
C122 C121 H121 119.9 . .
C120 C121 H121 120.0 . .
C121 C122 C123 119.9 . .
C121 C122 H122 120.1 . .
C123 C122 H122 120.1 . .
C122 C123 C124 120.1 . .
C122 C123 H123 119.9 . .
C124 C123 H123 120.0 . .
C125 C124 C123 120.0 . .
C125 C124 H124 120.0 . .
C123 C124 H124 120.0 . .
C120 C125 C124 120.0 . .
C120 C125 H125 120.0 . .
C124 C125 H125 120.0 . .
C120 C126 H12A 109.5 . .
C120 C126 H12B 109.4 . .
H12A C126 H12B 109.4 . .
C120 C126 H12C 109.4 . .
H12A C126 H12C 109.4 . .
H12B C126 H12C 109.7 . .
C132 C127 C128 120.0 . .
C132 C127 C133 119.9 . .
C128 C127 C133 120.0 . .
C129 C128 C127 120.1 . .
C129 C128 H128 119.9 . .
C127 C128 H128 120.0 . .
H125 C128 H128 109.6 . .
C130 C129 C128 119.9 . .
C130 C129 H129 120.0 . .
C128 C129 H129 120.1 . .
C129 C130 C131 120.0 . .
C129 C130 H130 120.0 . .
C131 C130 H130 120.0 . .
H125 C130 H130 110.8 . .
C132 C131 C130 120.0 . .
C132 C131 H131 120.0 . .
C130 C131 H131 120.0 . .
C127 C132 C131 120.0 . .
C127 C132 H132 120.0 . .
C131 C132 H132 120.0 . .
C127 C133 H13A 109.5 . .
C127 C133 H13B 109.4 . .
H13A C133 H13B 109.4 . .
C127 C133 H13C 109.4 . .
H122 C133 H13C 108.5 . .
H13A C133 H13C 109.4 . .
H13B C133 H13C 109.7 . .

loop_
_geom_bond_atom_site_label_1
_geom_bond_atom_site_label_2
_geom_bond_distance
_geom_bond_site_symmetry_2
Sm1 C23_1 2.306(10) .
Sm1 C22_1 2.309(5) .
Sm1 C20_2 2.323(8) 6_565
Sm1 C89_2 2.412(7) .
Sm1 C86_2 2.419(6) .
Sm1 C85_2 2.433(7) .
Sm1 C7_1 2.446(12) .
Sm1 C19_2 2.472(10) 6_565
Sm2 C20_1 2.323(9) .
Sm2 C5_1 2.341(8) .
Sm2 C7_2 2.384(10) 6_565
Sm2 C22_2 2.460(11) 6_565
Sm2 C71_2 2.481(7) .
Sm2 C60_1 2.507(7) 6_565
Sm2 C61_1 2.508(10) 6_565
Sm2 C72_2 2.514(7) .
Sm3 C18_1 2.289(8) .
Sm3 C4_1 2.372(11) .
Sm3 C19_1 2.393(8) .
Sm3 C25_2 2.409(10) 6_565
Sm3 C49_2 2.479(7) .
Sm3 C38_1 2.482(8) 6_565
Sm3 C70_2 2.517(7) .
Sm3 C37_1 2.523(12) 6_565
Sm4 C24_1 2.390(8) .
Sm4 C19_2 2.403(11) 6_565
Sm4 C41_2 2.404(10) 6_565
Sm4 C23_1 2.494(12) .
Sm4 C18_2 2.524(10) 6_565
Sm4 C81_2 2.545(8) .
Sm4 C25_1 2.551(10) .
Sm4 C80_2 2.584(8) .
Sm5 C22_1 2.323(11) .
Sm5 C86_2 2.427(11) .
Sm5 C7_1 2.435(15) .
Sm5 C89_2 2.439(12) .
Sm5 C21_2 2.446(13) 6_565
Sm5 C21_1 2.473(12) .
Sm5 C20_2 2.498(15) 6_565
Sm5 C23_1 2.559(17) .
Sm6 C39_2 2.330(12) 6_565
Sm6 C40_2 2.334(12) 6_565
Sm6 C47_1 2.352(14) .
Sm6 C61_2 2.355(11) .
Sm6 C48_1 2.431(11) .
Sm6 C87_1 2.449(12) 6_565
Sm6 C60_2 2.463(11) .
Sm6 C46_1 2.475(12) .
C1_1 C2_1 1.432(7) .
C1_1 C6_1 1.433(7) .
C1_1 C10_1 1.438(7) .
C2_1 C3_1 1.396(7) .
C2_1 C12_1 1.470(7) .
C3_1 C4_1 1.437(7) .
C3_1 C15_1 1.448(7) .
C4_1 C5_1 1.433(7) .
C4_1 C18_1 1.449(7) .
C5_1 C6_1 1.411(7) .
C5_1 C20_1 1.472(7) .
C6_1 C7_1 1.458(7) .
C7_1 C22_1 1.370(7) .
C7_1 C8_1 1.489(7) .
C8_1 C25_1 1.401(7) .
C8_1 C9_1 1.455(7) .
C9_1 C10_1 1.375(7) .
C9_1 C28_1 1.418(7) .
C10_1 C11_1 1.410(7) .
C11_1 C30_1 1.423(7) .
C11_1 C12_1 1.526(8) .
C12_1 C13_1 1.287(7) .
C13_1 C14_1 1.386(7) .
C13_1 C32_1 1.540(7) .
C14_1 C15_1 1.366(7) .
C14_1 C34_1 1.537(8) .
C15_1 C16_1 1.503(7) .
C16_1 C36_1 1.411(8) .
C16_1 C17_1 1.464(7) .
C16_1 Sm3 2.874(8) 6_565
C17_1 C18_1 1.392(7) .
C17_1 C39_1 1.429(7) .
C17_1 Sm3 2.869(8) 6_565
C18_1 C19_1 1.410(7) .
C19_1 C41_1 1.419(7) .
C19_1 C20_1 1.523(7) .
C20_1 C21_1 1.301(7) .
C21_1 C22_1 1.403(7) .
C21_1 C43_1 1.540(7) .
C22_1 C23_1 1.522(8) .
C23_1 C24_1 1.284(7) .
C23_1 C44_1 1.478(8) .
C24_1 C25_1 1.501(8) .
C24_1 C47_1 1.525(8) .
C25_1 C26_1 1.455(8) .
C26_1 C27_1 1.319(8) .
C26_1 C48_1 1.473(8) .
C27_1 C51_1 1.388(8) .
C27_1 C28_1 1.466(8) .
C28_1 C29_1 1.451(8) .
C29_1 C30_1 1.367(8) .
C29_1 C52_1 1.489(7) .
C30_1 C31_1 1.430(8) .
C31_1 C32_1 1.384(7) .
C31_1 C54_1 1.474(7) .
C32_1 C33_1 1.310(8) .
C33_1 C56_1 1.425(7) .
C33_1 C34_1 1.488(7) .
C34_1 C35_1 1.289(7) .
C35_1 C58_1 1.503(7) .
C35_1 C36_1 1.514(7) .
C36_1 C37_1 1.467(8) .
C36_1 Sm3 2.720(7) 6_565
C37_1 C38_1 1.333(8) .
C37_1 C59_1 1.478(8) .
C37_1 Sm3 2.523(12) 6_565
C37_1 Sm2 2.790(12) 6_565
C38_1 C62_1 1.402(7) .
C38_1 C39_1 1.461(7) .
C38_1 Sm3 2.482(8) 6_565
C38_1 Sm2 2.785(8) 6_565
C39_1 C40_1 1.447(7) .
C39_1 Sm3 2.628(7) 6_565
C40_1 C41_1 1.377(8) .
C40_1 C63_1 1.496(7) .
C40_1 Sm3 2.901(8) 6_565
C41_1 C42_1 1.424(8) .
C42_1 C43_1 1.387(8) .
C42_1 C65_1 1.469(7) .
C43_1 C44_1 1.325(8) .
C44_1 C45_1 1.428(7) .
C45_1 C46_1 1.395(7) .
C45_1 C66_1 1.452(7) .
C46_1 C69_1 1.437(7) .
C46_1 C47_1 1.453(8) .
C47_1 C48_1 1.398(8) .
C48_1 C49_1 1.403(7) .
C49_1 C70_1 1.425(7) .
C49_1 C50_1 1.435(7) .
C50_1 C51_1 1.407(7) .
C50_1 C73_1 1.456(7) .
C51_1 C52_1 1.457(7) .
C52_1 C53_1 1.352(7) .
C53_1 C74_1 1.392(7) .
C53_1 C54_1 1.473(8) .
C54_1 C55_1 1.439(7) .
C55_1 C56_1 1.463(7) .
C55_1 C76_1 1.513(7) .
C56_1 C57_1 1.407(7) .
C57_1 C78_1 1.441(7) .
C57_1 C58_1 1.468(7) .
C58_1 C59_1 1.401(7) .
C58_1 Sm2 2.966(7) 6_565
C58_1 Sm3 3.069(8) 6_565
C59_1 C60_1 1.418(7) .
C59_1 Sm2 2.617(8) 6_565
C59_1 Sm3 2.767(9) 6_565
C60_1 C79_1 1.440(7) .
C60_1 C61_1 1.454(7) .
C60_1 Sm2 2.507(7) 6_565
C60_1 Sm5 2.743(12) 6_565
C60_1 Sm3 3.007(9) 6_565
C60_1 Sm1 3.016(7) 6_565
C61_1 C62_1 1.406(7) .
C61_1 C82_1 1.475(7) .
C61_1 Sm2 2.508(10) 6_565
C61_1 Sm5 2.708(14) 6_565
C61_1 Sm3 2.954(11) 6_565
C61_1 Sm1 2.984(10) 6_565
C62_1 C63_1 1.455(7) .
C62_1 Sm2 2.615(7) 6_565
C62_1 Sm3 2.666(7) 6_565
C63_1 C64_1 1.342(8) .
C63_1 Sm3 2.933(8) 6_565
C63_1 Sm2 2.974(9) 6_565
C64_1 C83_1 1.396(7) .
C64_1 C65_1 1.487(8) .
C65_1 C66_1 1.418(7) .
C66_1 C67_1 1.516(7) .
C67_1 C84_1 1.360(7) .
C67_1 C68_1 1.407(7) .
C67_1 Sm6 2.917(12) 6_565
C68_1 C69_1 1.416(7) .
C68_1 C87_1 1.473(7) .
C68_1 Sm6 2.672(12) 6_565
C69_1 C70_1 1.393(7) .
C69_1 Sm6 2.967(12) 6_565
C70_1 C71_1 1.424(7) .
C70_1 Sm6 2.920(11) 6_565
C71_1 C72_1 1.412(7) .
C71_1 C87_1 1.419(7) .
C71_1 Sm6 2.602(12) 6_565
C72_1 C73_1 1.422(7) .
C72_1 C88_1 1.432(7) .
C72_1 Sm6 2.743(12) 6_565
C73_1 C74_1 1.391(7) .
C74_1 C75_1 1.476(8) .
C75_1 C76_1 1.357(8) .
C75_1 C88_1 1.498(7) .
C76_1 C77_1 1.401(7) .
C77_1 C78_1 1.422(7) .
C77_1 C90_1 1.482(7) .
C77_1 Sm1 2.959(7) 6_565
C77_1 Sm4 3.023(9) 6_565
C78_1 C79_1 1.401(7) .
C78_1 Sm5 2.968(10) 6_565
C78_1 Sm1 2.995(5) 6_565
C79_1 C80_1 1.435(7) .
C79_1 Sm5 2.683(15) 6_565
C79_1 Sm1 2.749(12) 6_565
C79_1 Sm2 2.912(13) 6_565
C80_1 C81_1 1.425(7) .
C80_1 C90_1 1.431(7) .
C80_1 Sm1 2.544(6) 6_565
C80_1 Sm5 2.713(14) 6_565
C80_1 Sm4 2.865(9) 6_565
C81_1 C82_1 1.428(7) .
C81_1 C85_1 1.445(7) .
C81_1 Sm1 2.501(8) 6_565
C81_1 Sm5 2.688(15) 6_565
C81_1 Sm4 2.796(10) 6_565
C82_1 C83_1 1.400(8) .
C82_1 Sm5 2.619(11) 6_565
C82_1 Sm1 2.666(7) 6_565
C82_1 Sm2 2.955(8) 6_565
C83_1 C84_1 1.473(7) .
C83_1 Sm5 2.764(17) 6_565
C83_1 Sm1 2.766(15) 6_565
C83_1 Sm4 3.068(16) 6_565
C84_1 C85_1 1.476(7) .
C84_1 Sm4 2.846(8) 6_565
C84_1 Sm1 2.865(7) 6_565
C85_1 C86_1 1.375(7) .
C85_1 Sm4 2.588(8) 6_565
C85_1 Sm1 2.633(6) 6_565
C85_1 Sm6 2.975(12) 6_565
C85_1 Sm5 2.988(17) 6_565
C86_1 C87_1 1.353(7) .
C86_1 C89_1 1.463(12) .
C86_1 Sm6 2.577(14) 6_565
C86_1 Sm4 2.615(12) 6_565
C86_1 Sm1 2.948(11) 6_565
C87_1 Sm6 2.449(12) 6_565
C87_1 Sm4 2.995(9) 6_565
C88_1 C89_1 1.384(7) .
C88_1 Sm6 2.729(15) 6_565
C88_1 Sm4 3.034(13) 6_565
C89_1 C90_1 1.371(7) .
C89_1 Sm4 2.611(8) 6_565
C89_1 Sm6 2.725(12) 6_565
C89_1 Sm1 2.904(8) 6_565
C90_1 Sm1 2.692(9) 6_565
C90_1 Sm4 2.704(10) 6_565
C90_1 Sm5 3.019(18) 6_565
C1_2 C2_2 1.4240 .
C1_2 C10_2 1.4271 .
C1_2 C6_2 1.4429 .
C2_2 C3_2 1.3942 .
C2_2 C12_2 1.4659 .
C3_2 C4_2 1.4381 .
C3_2 C15_2 1.4390 .
C4_2 C5_2 1.4254 .
C4_2 C18_2 1.4274 .
C4_2 Sm1 2.778(7) 6_565
C4_2 Sm4 2.814(8) 6_565
C4_2 Sm5 3.061(16) 6_565
C5_2 C6_2 1.4121 .
C5_2 C20_2 1.4692 .
C5_2 Sm1 2.534(7) 6_565
C5_2 Sm5 2.637(13) 6_565
C5_2 Sm4 2.895(9) 6_565
C6_2 C7_2 1.4578 .
C6_2 Sm5 2.762(11) 6_565
C6_2 Sm2 2.811(8) 6_565
C6_2 Sm1 2.898(7) 6_565
C7_2 C22_2 1.3857 .
C7_2 C8_2 1.4978 .
C7_2 Sm2 2.384(7) 6_565
C7_2 Sm5 2.749(12) 6_565
C7_2 Sm3 2.809(9) 6_565
C7_2 Sm1 3.064(6) 6_565
C8_2 C25_2 1.4199 .
C8_2 C9_2 1.4596 .
C8_2 Sm3 2.524(8) 6_565
C8_2 Sm2 2.559(7) 6_565
C9_2 C10_2 1.3678 .
C9_2 C28_2 1.4150 .
C9_2 Sm3 2.911(8) 6_565
C9_2 Sm2 3.046(8) 6_565
C10_2 C11_2 1.4116 .
C11_2 C30_2 1.4260 .
C11_2 C12_2 1.5218 .
C12_2 C13_2 1.2827 .
C13_2 C14_2 1.3734 .
C13_2 C32_2 1.5384 .
C14_2 C15_2 1.3678 .
C14_2 C34_2 1.5462 .
C15_2 C16_2 1.4943 .
C16_2 C36_2 1.4133 .
C16_2 C17_2 1.4593 .
C16_2 Sm6 2.901(12) 6_565
C17_2 C18_2 1.3617 .
C17_2 C39_2 1.4216 .
C17_2 Sm6 2.477(11) 6_565
C17_2 Sm4 2.793(9) 6_565
C18_2 C19_2 1.4135 .
C18_2 Sm4 2.524(8) 6_565
C18_2 Sm1 2.748(7) 6_565
C18_2 Sm6 2.772(12) 6_565
C19_2 C41_2 1.4296 .
C19_2 C20_2 1.5221 .
C19_2 Sm4 2.404(8) 6_565
C19_2 Sm1 2.472(7) 6_565
C19_2 Sm6 2.846(12) 6_565
C19_2 Sm5 2.873(19) 6_565
C20_2 C21_2 1.2954 .
C20_2 Sm1 2.323(6) 6_565
C20_2 Sm5 2.498(15) 6_565
C20_2 Sm4 2.660(9) 6_565
C21_2 C22_2 1.3930 .
C21_2 C43_2 1.5500 .
C21_2 Sm5 2.446(11) 6_565
C21_2 Sm1 2.477(6) 6_565
C21_2 Sm2 2.830(8) 6_565
C21_2 Sm4 2.982(10) 6_565
C22_2 C23_2 1.5483 .
C22_2 Sm2 2.460(7) 6_565
C22_2 Sm5 2.624(11) 6_565
C22_2 Sm1 2.889(6) 6_565
C22_2 Sm3 2.957(9) 6_565
C23_2 C24_2 1.3221 .
C23_2 C44_2 1.4883 .
C23_2 Sm2 2.652(7) 6_565
C23_2 Sm3 2.803(8) 6_565
C24_2 C25_2 1.5205 .
C24_2 C47_2 1.5323 .
C24_2 Sm3 2.547(7) 6_565
C24_2 Sm2 2.781(7) 6_565
C25_2 C26_2 1.4584 .
C25_2 Sm3 2.409(6) 6_565
C25_2 Sm2 2.772(7) 6_565
C26_2 C27_2 1.3102 .
C26_2 C48_2 1.4815 .
C26_2 Sm3 2.722(7) 6_565
C27_2 C51_2 1.3741 .
C27_2 C28_2 1.4692 .
C27_2 Sm3 2.952(8) 6_565
C28_2 C29_2 1.4603 .
C28_2 Sm3 2.994(7) 6_565
C29_2 C30_2 1.3854 .
C29_2 C52_2 1.5034 .
C30_2 C31_2 1.4294 .
C31_2 C32_2 1.3748 .
C31_2 C54_2 1.4688 .
C32_2 C33_2 1.3138 .
C33_2 C56_2 1.4223 .
C33_2 C34_2 1.4779 .
C34_2 C35_2 1.2990 .
C35_2 C36_2 1.5159 .
C35_2 C58_2 1.5180 .
C36_2 C37_2 1.4659 .
C37_2 C38_2 1.3188 .
C37_2 C59_2 1.4779 .
C37_2 Sm6 3.045(11) 6_565
C38_2 C62_2 1.3922 .
C38_2 C39_2 1.4688 .
C38_2 Sm6 2.708(11) 6_565
C39_2 C40_2 1.4531 .
C39_2 Sm6 2.330(11) 6_565
C39_2 Sm4 3.006(9) 6_565
C40_2 C41_2 1.3858 .
C40_2 C63_2 1.5117 .
C40_2 Sm6 2.333(11) 6_565
C40_2 Sm4 2.809(8) 6_565
C41_2 C42_2 1.4216 .
C41_2 Sm4 2.404(8) 6_565
C41_2 Sm6 2.528(11) 6_565
C41_2 Sm1 2.609(7) 6_565
C41_2 Sm5 2.995(17) 6_565
C42_2 C43_2 1.3922 .
C42_2 C65_2 1.4574 .
C42_2 Sm1 2.709(7) 6_565
C42_2 Sm4 2.720(8) 6_565
C42_2 Sm5 2.903(13) 6_565
C42_2 Sm6 3.028(12) 6_565
C43_2 C44_2 1.3154 .
C43_2 Sm5 2.695(11) 6_565
C43_2 Sm1 2.699(7) 6_565
C43_2 Sm4 3.034(9) 6_565
C44_2 C45_2 1.4435 .
C44_2 Sm2 2.974(8) 6_565
C44_2 Sm5 3.027(12) 6_565
C45_2 C46_2 1.4019 .
C45_2 C66_2 1.4814 .
C46_2 C69_2 1.4529 .
C46_2 C47_2 1.4703 .
C47_2 C48_2 1.3914 .
C47_2 Sm3 2.838(8) 6_565
C48_2 C49_2 1.4135 .
C48_2 Sm3 2.940(9) 6_565
C49_2 C70_2 1.4216 .
C49_2 C50_2 1.4669 .
C50_2 C51_2 1.4078 .
C50_2 C73_2 1.4532 .
C51_2 C52_2 1.4476 .
C52_2 C53_2 1.3456 .
C53_2 C74_2 1.3790 .
C53_2 C54_2 1.4984 .
C54_2 C55_2 1.4515 .
C55_2 C56_2 1.4775 .
C55_2 C76_2 1.5447 .
C56_2 C57_2 1.4036 .
C57_2 C78_2 1.4602 .
C57_2 C58_2 1.4668 .
C58_2 C59_2 1.3931 .
C59_2 C60_2 1.4194 .
C60_2 C79_2 1.4385 .
C60_2 C61_2 1.4820 .
C61_2 C62_2 1.4161 .
C61_2 C82_2 1.4819 .
C62_2 C63_2 1.4613 .
C62_2 Sm6 2.892(11) 6_565
C63_2 C64_2 1.3313 .
C63_2 Sm6 2.692(11) 6_565
C64_2 C83_2 1.4046 .
C64_2 C65_2 1.4960 .
C65_2 C66_2 1.4473 .
C66_2 C67_2 1.5426 .
C67_2 C84_2 1.3534 .
C67_2 C68_2 1.4131 .
C68_2 C69_2 1.4298 .
C68_2 C87_2 1.4858 .
C69_2 C70_2 1.3947 .
C70_2 C71_2 1.4329 .
C71_2 C72_2 1.4019 .
C71_2 C87_2 1.4100 .
C72_2 C88_2 1.4164 .
C72_2 C73_2 1.4228 .
C73_2 C74_2 1.3975 .
C74_2 C75_2 1.4704 .
C75_2 C76_2 1.3599 .
C75_2 C88_2 1.5126 .
C76_2 C77_2 1.4080 .
C77_2 C78_2 1.4240 .
C77_2 C90_2 1.4820 .
C78_2 C79_2 1.4026 .
C79_2 C80_2 1.4414 .
C80_2 C81_2 1.3992 .
C80_2 C90_2 1.4197 .
C81_2 C85_2 1.4221 .
C81_2 C82_2 1.4255 .
C82_2 C83_2 1.4085 .
C83_2 C84_2 1.4801 .
C84_2 C85_2 1.5009 .
C85_2 C86_2 1.3702 .
C86_2 C87_2 1.3570 .
C86_2 C89_2 1.4752 .
C88_2 C89_2 1.3775 .
C89_2 C90_2 1.3602 .
Ni1 N1 1.956(2) .
Ni1 N3 1.958(2) .
Ni1 N2 1.9619(15) .
Ni1 N2 1.9619(15) 6_565
N1 C96 1.378(2) .
N1 C96 1.378(2) 6_565
N2 C101 1.378(2) .
N2 C98 1.380(2) .
N3 C103 1.377(2) .
N3 C103 1.377(2) 6_565
C95 C95 1.362(4) 6_565
C95 C96 1.447(2) .
C95 C105 1.498(3) .
C96 C97 1.376(3) .
C97 C98 1.378(2) .
C97 H97 0.9500 .
C98 C99 1.444(3) .
C99 C100 1.362(3) .
C99 C107 1.507(3) .
C100 C101 1.442(2) .
C100 C109 1.508(3) .
C101 C102 1.380(2) .
C102 C103 1.375(2) .
C102 H102 0.9500 .
C103 C104 1.449(2) .
C104 C104 1.360(4) 6_565
C104 C111 1.497(2) .
C105 C106 1.536(3) .
C105 H10A 0.9900 .
C105 H10B 0.9900 .
C106 H10C 0.9800 .
C106 H10D 0.9800 .
C106 H10E 0.9800 .
C107 C108 1.524(3) .
C107 H10F 0.9900 .
C107 H10G 0.9900 .
C108 H10H 0.9800 .
C108 H10I 0.9800 .
C108 H10J 0.9800 .
C109 C110 1.533(3) .
C109 H10K 0.9900 .
C109 H10L 0.9900 .
C110 H11A 0.9800 .
C110 H11B 0.9800 .
C110 H11C 0.9800 .
C111 C112 1.534(3) .
C111 H11D 0.9900 .
C111 H11E 0.9900 .
C112 H11F 0.9800 .
C112 H11G 0.9800 .
C112 H11H 0.9800 .
C113 C118 1.3906 .
C113 C114 1.3912 .
C113 C119 1.5604 .
C114 C115 1.3933 .
C114 H114 0.9505 .
C115 C116 1.3909 .
C115 H115 0.9508 .
C116 C117 1.3909 .
C116 H116 0.9522 .
C117 C118 1.3939 .
C117 H117 0.9503 .
C118 H118 0.9508 .
C119 H11I 0.9800 .
C119 H11J 0.9800 .
C119 H11K 0.9800 .
C120 C125 1.3879 .
C120 C121 1.3899 .
C120 C126 1.5755 .
C121 C122 1.3876 .
C121 H121 0.9493 .
C122 C123 1.3894 .
C122 H122 0.9494 .
C123 C124 1.3898 .
C123 H123 0.9488 .
C124 C125 1.3883 .
C124 H124 0.9491 .
C125 H125 0.9497 .
C126 H12A 0.9800 .
C126 H12B 0.9818 .
C126 H12C 0.9809 .
C127 C132 1.3876 .
C127 C128 1.3896 .
C127 C133 1.5558 .
C128 C129 1.3893 .
C128 H128 0.9489 .
C129 C130 1.3880 .
C129 H129 0.9495 .
C130 C131 1.3900 .
C130 H130 0.9492 .
C131 C132 1.3889 .
C131 H131 0.9481 .
C132 H132 0.9503 .
C133 H13A 0.9795 .
C133 H13B 0.9810 .
C133 H13C 0.9813 .
